data_7120221
loop_
_publ_author_name
'Nakamura, Ippei'
'Tsunashima, Ryo'
'Nishihara, Sadafumi'
'Inoue, Katsuya'
'Akutagawa, Tomoyuki'

_publ_section_title
;
 A dielectric anomaly observed for doubly reduced mixed-valence
 polyoxometalate
;
_journal_name_full 'Chem. Commun.'
_journal_paper_doi 10.1039/C7CC03361C
_journal_year 2017
_chemical_formula_sum 'C46 H36 B N14 O51 W12'
_chemical_formula_weight 3817.90
_chemical_name_systematic
; 
 ? 
;
_space_group_IT_number 2
_symmetry_cell_setting triclinic
_symmetry_space_group_name_Hall '-P 1'
_symmetry_space_group_name_H-M 'P -1'
_atom_sites_solution_hydrogens geom
_atom_sites_solution_primary direct
_atom_sites_solution_secondary difmap
_audit_creation_method SHELXL-97
_audit_update_record
;
2017-05-23 deposited with the CCDC.
2017-05-25 downloaded from the CCDC.
;
_cell_angle_alpha 114.8192(3)
_cell_angle_beta 106.1529(3)
_cell_angle_gamma 95.9987(4)
_cell_formula_units_Z 1
_cell_length_a 12.0275(4)
_cell_length_b 12.9977(4)
_cell_length_c 14.4568(5)
_cell_measurement_reflns_used 9936
_cell_measurement_temperature 117
_cell_measurement_theta_max 29.05
_cell_measurement_theta_min 2.20
_cell_volume 1905.78(11)
_computing_cell_refinement 'Bruker SAINT'
_computing_data_collection 'Bruker APEX2'
_computing_data_reduction 'Bruker SAINT'
_computing_molecular_graphics 'Yadokari-XG 2009 (Wakita Nemoto et al., 2009)'
_computing_publication_material 'Yadokari-XG 2009 (Wakita,Nemoto et al., 2009)'
_computing_structure_refinement 'SHELXL-97 (Sheldrick, 1997)'
_computing_structure_solution 'SHELXS-97 (Sheldrick, 1990)'
_diffrn_ambient_temperature 117
_diffrn_measured_fraction_theta_full 0.990
_diffrn_measured_fraction_theta_max 0.990
_diffrn_measurement_device_type 'Bruker APEXII CCD area detector'
_diffrn_measurement_method 'phi and omega scans'
_diffrn_radiation_monochromator 'Bruker Helios multilayer confocal mirror'
_diffrn_radiation_source 'Bruker TXS fine-focus rotating anode'
_diffrn_radiation_type MoK\a
_diffrn_radiation_wavelength 0.71073
_diffrn_reflns_av_R_equivalents 0.0163
_diffrn_reflns_av_sigmaI/netI 0.0193
_diffrn_reflns_limit_h_max 15
_diffrn_reflns_limit_h_min -15
_diffrn_reflns_limit_k_max 16
_diffrn_reflns_limit_k_min -16
_diffrn_reflns_limit_l_max 18
_diffrn_reflns_limit_l_min -18
_diffrn_reflns_number 22063
_diffrn_reflns_theta_full 27.50
_diffrn_reflns_theta_max 27.50
_diffrn_reflns_theta_min 1.66
_diffrn_standards_number 0
_exptl_absorpt_coefficient_mu 18.139
_exptl_absorpt_correction_T_max 0.5307
_exptl_absorpt_correction_T_min 0.3247
_exptl_absorpt_correction_type empirical
_exptl_absorpt_process_details 'SADABS Sheldrick 1996'
_exptl_crystal_colour colorless
_exptl_crystal_density_diffrn 3.327
_exptl_crystal_density_method 'not measured'
_exptl_crystal_description block
_exptl_crystal_F_000 1711
_exptl_crystal_size_max 0.10
_exptl_crystal_size_mid 0.06
_exptl_crystal_size_min 0.04
_refine_diff_density_max 3.055
_refine_diff_density_min -4.892
_refine_diff_density_rms 0.389
_refine_ls_extinction_method none
_refine_ls_goodness_of_fit_ref 2.123
_refine_ls_hydrogen_treatment mixed
_refine_ls_matrix_type full
_refine_ls_number_parameters 506
_refine_ls_number_reflns 8655
_refine_ls_number_restraints 0
_refine_ls_restrained_S_all 2.123
_refine_ls_R_factor_all 0.0553
_refine_ls_R_factor_gt 0.0537
_refine_ls_shift/su_max 0.001
_refine_ls_shift/su_mean 0.000
_refine_ls_structure_factor_coef Fsqd
_refine_ls_weighting_details 'calc w=1/[\s^2^(Fo^2^)+(0.1000P)^2^+0.0000P] where P=(Fo^2^+2Fc^2^)/3'
_refine_ls_weighting_scheme calc
_refine_ls_wR_factor_gt 0.2362
_refine_ls_wR_factor_ref 0.2378
_reflns_number_gt 8333
_reflns_number_total 8655
_reflns_threshold_expression >2sigma(I)
_cod_data_source_file c7cc03361c2.cif
_cod_data_source_block ydkr
_cod_depositor_comments
;
The following automatic conversions were performed:

'_symmetry_cell_setting' value 'Triclinic' changed to 'triclinic'
according to
/home/data/users/saulius/crontab/automatic-downloads/rss-feeds/RSC/lib/dictionaries/cif_core.dic
dictionary named 'cif_core.dic' version 2.4.2 from 2011-04-26.

Automatic conversion script
Id: cif_fix_values 4973 2017-02-22 13:04:09Z antanas 
;
_cod_original_sg_symbol_H-M P-1
_cod_original_formula_sum 'C46 H36 B1 N14 O51 W12'
_cod_database_code 7120221

loop_
_symmetry_equiv_pos_as_xyz
'x, y, z'
'-x, -y, -z'

loop_
_atom_site_label
_atom_site_type_symbol
_atom_site_fract_x
_atom_site_fract_y
_atom_site_fract_z
_atom_site_U_iso_or_equiv
_atom_site_adp_type
_atom_site_occupancy
_atom_site_symmetry_multiplicity
_atom_site_calc_flag
_atom_site_refinement_flags
_atom_site_disorder_assembly
_atom_site_disorder_group
O1 O 0.3870(8) 0.3828(8) 0.6265(7) 0.032(2) Uani 1 1 d . A .
O2 O 0.3711(6) 0.6284(7) 0.4225(6) 0.0196(17) Uani 1 1 d . A .
O3 O -0.0169(9) 0.7573(8) 0.3049(7) 0.035(2) Uani 1 1 d . A .
O4 O -0.0053(8) 0.3182(9) 0.1026(6) 0.037(2) Uani 1 1 d . A .
O5 O 0.0142(9) 0.0668(7) 0.3038(10) 0.053(3) Uani 1 1 d . A .
O6 O -0.3747(9) 0.1854(8) 0.1846(8) 0.046(3) Uani 1 1 d . A .
O7 O 0.3323(11) 0.4877(10) 0.5061(9) 0.006(2) Uiso 0.50 1 d P A 1
O8 O 0.2682(13) 0.4680(12) 0.4778(11) 0.013(3) Uiso 0.50 1 d P A 2
O9 O 0.1607(11) 0.6853(11) 0.3907(10) 0.009(3) Uiso 0.50 1 d P A 1
O10 O 0.1457(13) 0.6745(12) 0.4305(11) 0.014(3) Uiso 0.50 1 d P A 2
O11 O -0.1838(14) 0.6514(13) 0.3493(12) 0.018(3) Uiso 0.50 1 d P . 2
O12 O -0.1682(13) 0.6046(12) 0.3460(11) 0.013(3) Uiso 0.50 1 d P . 1
O13 O 0.0129(19) 0.8244(18) 0.5089(16) 0.038(5) Uiso 0.50 1 d P . 2
O14 O -0.0366(11) 0.5257(10) 0.2241(10) 0.007(2) Uiso 0.50 1 d P A 1
O15 O -0.0436(13) 0.5176(12) 0.2677(12) 0.015(3) Uiso 0.50 1 d P A 2
O16 O 0.1546(12) 0.4522(11) 0.3308(10) 0.011(3) Uiso 0.50 1 d P A 1
O17 O 0.1672(12) 0.4555(11) 0.2847(11) 0.010(3) Uiso 0.50 1 d P A 2
O18 O 0.0345(9) 0.2572(9) 0.2657(8) 0.038(2) Uiso 1 1 d . A .
O19 O -0.1611(13) 0.3357(12) 0.2200(11) 0.014(3) Uiso 0.50 1 d P A 2
O20 O -0.1737(13) 0.2953(13) 0.1845(12) 0.014(3) Uiso 0.50 1 d P A 1
O21 O -0.1584(9) 0.1879(9) 0.3072(8) 0.038(2) Uiso 1 1 d . A .
O22 O -0.0212(13) 0.2283(13) 0.4904(12) 0.068(4) Uiso 1 1 d . . 1
O23 O -0.2599(12) 0.3147(11) 0.4199(10) 0.011(3) Uiso 0.50 1 d P . 2
O24 O -0.3216(12) 0.2875(11) 0.3917(10) 0.010(3) Uiso 0.50 1 d P . 1
O25 O -0.3342(12) 0.4149(11) 0.2863(10) 0.054(3) Uiso 1 1 d . . 1
O26 O -0.2578(18) 0.4437(16) 0.3254(15) 0.095(6) Uiso 1 1 d . . 2
O27 O -0.1359(11) 0.4565(11) 0.4500(9) 0.054(3) Uani 1 1 d . . .
O28 O -0.0477(14) 0.3889(13) 0.3927(9) 0.073(4) Uani 1 1 d . A .
O29 O 0.0418(11) 0.5242(9) 0.4141(9) 0.052(3) Uani 1 1 d . A .
O30 O 0.0501(14) 0.4001(10) 0.5125(10) 0.064(4) Uani 1 1 d . . .
O31 O 0.1608(13) 0.3001(12) 0.4552(11) 0.013(3) Uiso 0.50 1 d P A 2
O32 O 0.1816(13) 0.2556(13) 0.4510(11) 0.016(3) Uiso 0.50 1 d P A 1
O33 O 0.4296(10) -0.0535(9) 0.6246(10) 0.058(4) Uani 1 1 d . . .
O34 O -0.1110(14) 0.4416(13) -0.0893(12) 0.019(3) Uiso 0.50 1 d P B 1
O35 O 0.364(2) -0.2697(18) 0.1540(17) 0.043(5) Uiso 0.50 1 d P . 2
W1 W 0.26019(4) 0.42030(4) 0.58239(4) 0.02253(10) Uani 1 1 d . . .
W2 W 0.24917(4) 0.58680(4) 0.44586(4) 0.02464(11) Uani 1 1 d . . .
W3 W -0.01064(4) 0.67203(4) 0.36768(4) 0.02319(11) Uani 1 1 d . . .
W4 W -0.00517(4) 0.37999(4) 0.23221(3) 0.01780(10) Uani 1 1 d . . .
W5 W 0.01162(4) 0.20813(4) 0.36562(3) 0.01756(10) Uani 1 1 d . . .
W6 W -0.25176(4) 0.28817(4) 0.28660(3) 0.01766(10) Uani 1 1 d . . .
N1 N -0.5656(7) 0.1754(8) 0.3117(7) 0.0202(19) Uani 1 1 d . . .
H1 H -0.5007 0.1614 0.3418 0.024 Uiso 1 1 calc R . .
N2 N -0.7061(8) 0.2625(7) 0.2910(7) 0.018(2) Uani 1 1 d . . .
H2 H -0.7457 0.3150 0.3057 0.022 Uiso 1 1 calc R . .
N3 N 0.4391(9) 0.3831(12) 0.1691(10) 0.042(4) Uani 1 1 d . . .
H3 H 0.5064 0.3873 0.2133 0.050 Uiso 1 1 calc R . .
C1 C -0.7385(8) 0.1617(9) 0.1918(8) 0.014(2) Uani 1 1 d . . .
C2 C -0.6462(11) 0.1074(10) 0.2048(9) 0.024(3) Uani 1 1 d . . .
N4 N 0.2778(13) 0.4314(10) 0.1060(9) 0.043(3) Uani 1 1 d . . .
H4 H 0.2255 0.4717 0.1055 0.052 Uiso 1 1 calc R . .
C3 C -0.8288(10) 0.1167(12) 0.0929(9) 0.027(3) Uani 1 1 d . . .
H5 H -0.8865 0.1571 0.0823 0.033 Uiso 1 1 calc R . .
C4 C -0.6086(10) 0.2652(9) 0.3572(10) 0.022(3) Uani 1 1 d . . .
H6 H -0.5722 0.3238 0.4291 0.027 Uiso 1 1 calc R . .
C5 C 0.3774(12) 0.2908(11) 0.0605(10) 0.030(3) Uani 1 1 d . . .
C6 C 0.1902(13) 0.2639(14) -0.0815(13) 0.043(4) Uani 1 1 d . . .
H7 H 0.1222 0.2872 -0.1055 0.052 Uiso 1 1 calc R . .
C7 C 0.3782(12) 0.4570(11) 0.1890(11) 0.033(3) Uani 1 1 d . . .
H8 H 0.4010 0.5239 0.2560 0.040 Uiso 1 1 calc R . .
C8 C -0.6427(11) 0.0038(11) 0.1256(11) 0.033(3) Uani 1 1 d . . .
H9 H -0.5796 -0.0307 0.1363 0.039 Uiso 1 1 calc R . .
C9 C 0.2745(11) 0.3250(11) 0.0193(10) 0.030(3) Uani 1 1 d . . .
C10 C 0.2174(15) 0.1599(14) -0.1469(13) 0.045(4) Uani 1 1 d . . .
H10 H 0.1644 0.1133 -0.2182 0.054 Uiso 1 1 calc R . .
C11 C 0.4000(14) 0.1899(12) -0.0043(10) 0.036(3) Uani 1 1 d . . .
H11 H 0.4671 0.1663 0.0216 0.043 Uiso 1 1 calc R . .
C12 C -0.8338(12) 0.0126(15) 0.0101(10) 0.043(4) Uani 1 1 d . . .
H12 H -0.8963 -0.0201 -0.0568 0.051 Uiso 1 1 calc R . .
C13 C -0.7407(16) -0.0467(15) 0.0275(11) 0.049(5) Uani 1 1 d . . .
H13 H -0.7461 -0.1197 -0.0277 0.059 Uiso 1 1 calc R . .
C14 C 0.3186(14) 0.1230(11) -0.1111(13) 0.040(4) Uani 1 1 d . . .
H14 H 0.3317 0.0543 -0.1583 0.049 Uiso 1 1 calc R . .
C15 C 0.3235(12) -0.0469(11) 0.5956(12) 0.037(3) Uani 1 1 d . . .
H15 H 0.2651 -0.1046 0.5897 0.044 Uiso 1 1 calc R . .
N5 N 0.2878(11) 0.0347(10) 0.5728(12) 0.044(3) Uani 1 1 d . . .
C16 C 0.1613(15) 0.0393(14) 0.5427(12) 0.047(4) Uani 1 1 d . . .
H16 H 0.1341 0.0343 0.4716 0.070 Uiso 1 1 calc R . .
H17 H 0.1540 0.1117 0.5950 0.070 Uiso 1 1 calc R . .
H18 H 0.1135 -0.0253 0.5420 0.070 Uiso 1 1 calc R . .
C17 C 0.362(2) 0.098(2) 0.534(2) 0.088(8) Uiso 1 1 d . . .
C18 C -0.5000 0.5000 0.0000 0.022(3) Uiso 1 2 d S . .
C19 C -0.336(2) 0.452(2) 0.071(2) 0.023(5) Uiso 0.50 1 d P . .
N6 N -0.3586(16) 0.5829(15) 0.1559(14) 0.018(4) Uiso 0.50 1 d P . .
N7 N -0.4098(18) 0.4321(17) -0.0025(16) 0.023(4) Uiso 0.50 1 d P . .
C20 C -0.402(2) 0.5256(19) 0.0951(18) 0.020(4) Uiso 0.50 1 d P . .
C21 C -0.461(2) 0.595(2) 0.097(2) 0.026(5) Uiso 0.50 1 d P . .
C22 C -0.468(3) 0.327(3) -0.114(2) 0.041(7) Uiso 0.50 1 d P . .
B1 B 0.0000 0.5000 0.5000 0.026(4) Uiso 1 2 d S . .
C23 C -0.1373(19) 0.1237(17) -0.1987(16) 0.016(4) Uiso 0.50 1 d P . .
N8 N -0.229(2) 0.168(2) -0.210(2) 0.040(6) Uiso 0.50 1 d P . 2
C24 C -0.312(3) 0.131(3) -0.327(3) 0.046(8) Uiso 0.50 1 d P C 2
C25 C 0.265(3) -0.242(3) 0.129(2) 0.039(7) Uiso 0.50 1 d P . 2
C26 C 0.359(2) -0.347(2) 0.029(2) 0.029(5) Uiso 0.50 1 d P . .
C27 C -0.328(2) 0.494(2) 0.100(2) 0.025(5) Uiso 0.50 1 d P . .
C28 C -0.115(3) 0.345(2) -0.113(2) 0.037(6) Uiso 0.50 1 d P B 1
N9 N -0.183(2) 0.235(2) -0.192(2) 0.041(6) Uiso 0.50 1 d P B 1
C29 C -0.288(5) 0.219(4) -0.293(4) 0.078(13) Uiso 0.50 1 d P B 1

loop_
_atom_site_aniso_label
_atom_site_aniso_U_11
_atom_site_aniso_U_22
_atom_site_aniso_U_33
_atom_site_aniso_U_23
_atom_site_aniso_U_13
_atom_site_aniso_U_12
O1 0.028(4) 0.040(5) 0.021(4) 0.006(3) 0.007(3) 0.019(4)
O2 0.013(3) 0.024(3) 0.020(3) 0.009(3) 0.008(3) 0.002(3)
O3 0.033(5) 0.039(4) 0.033(4) 0.029(3) -0.004(3) 0.001(4)
O4 0.037(5) 0.066(6) 0.011(3) 0.017(3) 0.011(3) 0.020(4)
O5 0.053(5) 0.016(4) 0.113(7) 0.027(4) 0.061(5) 0.017(4)
O6 0.023(5) 0.055(5) 0.052(5) 0.045(4) -0.018(4) -0.022(4)
O27 0.053(7) 0.070(7) 0.029(5) 0.018(5) 0.007(5) 0.016(6)
O28 0.074(9) 0.109(10) 0.031(5) 0.039(6) 0.004(5) 0.016(8)
O29 0.073(7) 0.029(5) 0.059(6) 0.009(4) 0.048(5) 0.017(5)
O30 0.087(9) 0.043(6) 0.055(6) 0.027(5) 0.018(6) -0.008(6)
O33 0.035(6) 0.039(5) 0.076(7) 0.032(5) -0.023(5) 0.008(4)
W1 0.01822(18) 0.0404(2) 0.02573(17) 0.02478(15) 0.01224(14) 0.01998(16)
W2 0.02173(19) 0.01640(18) 0.0456(2) 0.01449(16) 0.02513(17) 0.00712(15)
W3 0.01273(19) 0.03084(19) 0.03229(19) 0.02662(16) -0.00033(15) 0.00128(16)
W4 0.01238(18) 0.0230(2) 0.01083(16) 0.00308(14) 0.00158(14) 0.00465(15)
W5 0.01622(19) 0.01522(18) 0.01802(17) 0.00490(14) 0.00677(14) 0.00242(15)
W6 0.0184(2) 0.01630(18) 0.01150(16) 0.00395(14) 0.00153(14) -0.00007(15)
N1 0.008(3) 0.042(4) 0.029(4) 0.024(3) 0.016(3) 0.019(3)
N2 0.018(4) 0.013(4) 0.015(4) 0.004(3) 0.001(3) -0.004(3)
N3 0.004(4) 0.065(8) 0.035(6) 0.008(5) 0.006(4) -0.004(5)
C1 0.007(4) 0.023(4) 0.014(4) 0.009(3) 0.006(3) 0.009(3)
C2 0.017(5) 0.027(5) 0.026(5) 0.015(4) 0.002(4) -0.003(4)
N4 0.057(7) 0.029(6) 0.020(5) -0.005(4) 0.016(5) -0.010(6)
C3 0.013(5) 0.041(6) 0.018(5) 0.008(4) 0.002(4) 0.003(5)
C4 0.017(5) 0.017(5) 0.027(5) 0.005(4) 0.007(4) 0.005(4)
C5 0.026(6) 0.041(6) 0.033(5) 0.028(4) 0.011(4) 0.005(5)
C6 0.024(6) 0.055(8) 0.054(8) 0.032(6) 0.012(6) 0.006(6)
C7 0.034(7) 0.027(6) 0.032(6) 0.009(5) 0.013(5) -0.001(5)
C8 0.037(6) 0.031(6) 0.036(6) 0.010(4) 0.023(5) 0.029(5)
C9 0.028(5) 0.049(6) 0.046(5) 0.038(4) 0.030(4) 0.020(5)
C10 0.040(8) 0.048(8) 0.036(6) 0.022(6) 0.003(6) -0.010(7)
C11 0.044(7) 0.040(6) 0.026(5) 0.017(5) 0.011(5) 0.018(6)
C12 0.015(5) 0.082(11) 0.017(5) 0.014(6) 0.005(4) -0.001(6)
C13 0.054(9) 0.042(8) 0.019(6) -0.009(6) 0.006(6) 0.008(7)
C14 0.038(8) 0.016(5) 0.045(8) 0.003(5) 0.005(6) 0.000(5)
C15 0.032(6) 0.026(6) 0.060(7) 0.020(5) 0.027(5) 0.014(5)
N5 0.023(5) 0.041(5) 0.075(8) 0.038(5) 0.009(5) 0.015(4)
C16 0.056(8) 0.063(8) 0.050(7) 0.042(6) 0.027(6) 0.034(7)

loop_
_atom_type_symbol
_atom_type_description
_atom_type_scat_dispersion_real
_atom_type_scat_dispersion_imag
_atom_type_scat_source
C C 0.0033 0.0016 'International Tables Vol C Tables 4.2.6.8 and 6.1.1.4'
H H 0.0000 0.0000 'International Tables Vol C Tables 4.2.6.8 and 6.1.1.4'
B B 0.0013 0.0007 'International Tables Vol C Tables 4.2.6.8 and 6.1.1.4'
N N 0.0061 0.0033 'International Tables Vol C Tables 4.2.6.8 and 6.1.1.4'
O O 0.0106 0.0060 'International Tables Vol C Tables 4.2.6.8 and 6.1.1.4'
W W -0.8490 6.8722 'International Tables Vol C Tables 4.2.6.8 and 6.1.1.4'

loop_
_geom_angle_atom_site_label_1
_geom_angle_atom_site_label_2
_geom_angle_atom_site_label_3
_geom_angle
_geom_angle_site_symmetry_1
_geom_angle_site_symmetry_3
W1 O7 W2 120.0(7) . .
W2 O8 W1 141.2(8) . .
W3 O9 W2 121.1(7) . .
W2 O10 W3 145.3(8) . .
W1 O11 W3 124.2(8) 2_566 .
W1 O12 W3 142.1(8) 2_566 .
W3 O13 W5 113.2(10) . 2_566
W4 O14 W3 117.7(7) . .
W4 O15 W3 148.0(9) . .
W2 O16 W4 142.6(8) . .
W4 O17 W2 118.4(7) . .
W5 O18 W4 134.2(6) . .
W4 O19 W6 141.7(9) . .
W4 O20 W6 123.5(7) . .
W6 O21 W5 132.9(6) . .
W3 O22 W5 144.8(9) 2_566 .
W2 O23 W6 150.2(9) 2_566 .
W6 O24 W2 121.9(7) . 2_566
W6 O25 W1 117.7(6) . 2_566
W1 O26 W6 151.4(13) 2_566 .
B1 O27 O28 57.0(7) . .
B1 O27 O30 54.4(7) . 2_566
O28 O27 O30 93.5(10) . 2_566
B1 O27 W6 127.8(7) . .
O28 O27 W6 70.8(6) . .
O30 O27 W6 136.1(8) 2_566 .
B1 O27 W1 121.7(7) . 2_566
O28 O27 W1 134.5(9) . 2_566
O30 O27 W1 67.4(7) 2_566 2_566
W6 O27 W1 94.4(4) . 2_566
B1 O27 W2 119.8(6) . 2_566
O28 O27 W2 131.2(10) . 2_566
O30 O27 W2 125.3(7) 2_566 2_566
W6 O27 W2 93.0(5) . 2_566
W1 O27 W2 91.0(5) 2_566 2_566
B1 O28 O27 58.0(7) . .
B1 O28 O30 56.3(6) . .
O27 O28 O30 94.6(9) . .
B1 O28 O29 56.3(6) . .
O27 O28 O29 92.5(10) . .
O30 O28 O29 91.7(9) . .
B1 O28 W6 126.8(10) . .
O27 O28 W6 68.8(7) . .
O30 O28 W6 132.8(10) . .
O29 O28 W6 131.2(9) . .
B1 O28 W5 123.7(7) . .
O27 O28 W5 134.7(10) . .
O30 O28 W5 67.5(7) . .
O29 O28 W5 127.6(9) . .
W6 O28 W5 92.7(5) . .
B1 O28 W4 120.9(9) . .
O27 O28 W4 129.0(9) . .
O30 O28 W4 128.7(10) . .
O29 O28 W4 64.6(6) . .
W6 O28 W4 92.1(4) . .
W5 O28 W4 91.0(5) . .
B1 O29 O28 51.9(6) . .
B1 O29 W4 123.1(6) . .
O28 O29 W4 71.2(5) . .
B1 O29 W3 122.0(6) . .
O28 O29 W3 132.0(8) . .
W4 O29 W3 94.8(5) . .
B1 O29 W2 121.2(7) . .
O28 O29 W2 132.0(8) . .
W4 O29 W2 94.6(4) . .
W3 O29 W2 93.7(4) . .
B1 O30 O28 54.3(7) . .
B1 O30 O27 53.3(6) . 2_566
O28 O30 O27 92.1(9) . 2_566
B1 O30 W1 121.5(7) . .
O28 O30 W1 134.2(10) . .
O27 O30 W1 68.2(6) 2_566 .
B1 O30 W5 124.4(7) . .
O28 O30 W5 70.2(7) . .
O27 O30 W5 134.2(9) 2_566 .
W1 O30 W5 93.9(6) . .
B1 O30 W3 122.2(8) . 2_566
O28 O30 W3 129.4(9) . 2_566
O27 O30 W3 127.7(7) 2_566 2_566
W1 O30 W3 93.1(5) . 2_566
W5 O30 W3 93.7(4) . 2_566
W1 O31 W5 150.4(9) . .
W5 O32 W1 121.2(8) . .
C25 O35 C26 96(2) . .
C25 O35 C22 148(2) . 2
C26 O35 C22 51.9(16) . 2
O1 W1 O26 112.3(7) . 2_566
O1 W1 O31 109.5(6) . .
O26 W1 O31 138.0(8) 2_566 .
O1 W1 O12 105.7(6) . 2_566
O26 W1 O12 73.6(8) 2_566 2_566
O31 W1 O12 91.6(6) . 2_566
O1 W1 O8 109.6(6) . .
O26 W1 O8 93.8(8) 2_566 .
O31 W1 O8 75.9(6) . .
O12 W1 O8 144.7(7) 2_566 .
O1 W1 O11 90.4(6) . 2_566
O26 W1 O11 90.0(8) 2_566 2_566
O31 W1 O11 85.8(6) . 2_566
O12 W1 O11 19.2(6) 2_566 2_566
O8 W1 O11 156.4(6) . 2_566
O1 W1 O7 90.8(5) . .
O26 W1 O7 91.8(8) 2_566 .
O31 W1 O7 91.5(6) . .
O12 W1 O7 161.1(6) 2_566 .
O8 W1 O7 21.4(5) . .
O11 W1 O7 177.3(5) 2_566 .
O1 W1 O25 88.7(5) . 2_566
O26 W1 O25 24.8(7) 2_566 2_566
O31 W1 O25 161.5(6) . 2_566
O12 W1 O25 86.6(6) 2_566 2_566
O8 W1 O25 95.1(6) . 2_566
O11 W1 O25 97.9(6) 2_566 2_566
O7 W1 O25 84.5(5) . 2_566
O1 W1 O32 92.6(5) . .
O26 W1 O32 153.7(8) 2_566 .
O31 W1 O32 17.4(6) . .
O12 W1 O32 92.3(6) 2_566 .
O8 W1 O32 85.2(6) . .
O11 W1 O32 81.3(6) 2_566 .
O7 W1 O32 96.2(5) . .
O25 W1 O32 178.5(6) 2_566 .
O1 W1 O30 157.4(5) . .
O26 W1 O30 82.3(7) 2_566 .
O31 W1 O30 56.8(6) . .
O12 W1 O30 60.6(6) 2_566 .
O8 W1 O30 85.5(6) . .
O11 W1 O30 71.8(6) 2_566 .
O7 W1 O30 106.4(5) . .
O25 W1 O30 107.0(5) 2_566 .
O32 W1 O30 71.5(5) . .
O1 W1 O27 157.9(4) . 2_566
O26 W1 O27 52.1(7) 2_566 2_566
O31 W1 O27 88.5(6) . 2_566
O12 W1 O27 85.8(6) 2_566 2_566
O8 W1 O27 61.4(6) . 2_566
O11 W1 O27 104.0(6) 2_566 2_566
O7 W1 O27 75.6(5) . 2_566
O25 W1 O27 72.9(5) 2_566 2_566
O32 W1 O27 106.0(5) . 2_566
O30 W1 O27 44.4(4) . 2_566
O2 W2 O23 109.9(5) . 2_566
O2 W2 O16 109.8(5) . .
O23 W2 O16 140.2(7) 2_566 .
O2 W2 O10 110.3(6) . .
O23 W2 O10 73.9(6) 2_566 .
O16 W2 O10 95.6(6) . .
O2 W2 O8 107.7(6) . .
O23 W2 O8 93.4(6) 2_566 .
O16 W2 O8 71.2(6) . .
O10 W2 O8 142.0(7) . .
O2 W2 O9 92.5(5) . .
O23 W2 O9 88.9(6) 2_566 .
O16 W2 O9 92.9(6) . .
O10 W2 O9 20.4(6) . .
O8 W2 O9 157.4(6) . .
O2 W2 O7 90.4(5) . .
O23 W2 O7 89.0(6) 2_566 .
O16 W2 O7 87.2(6) . .
O10 W2 O7 156.5(6) . .
O8 W2 O7 20.6(5) . .
O9 W2 O7 176.9(6) . .
O2 W2 O24 91.8(5) . 2_566
O23 W2 O24 19.3(5) 2_566 2_566
O16 W2 O24 156.1(6) . 2_566
O10 W2 O24 86.0(6) . 2_566
O8 W2 O24 93.0(6) . 2_566
O9 W2 O24 96.4(5) . 2_566
O7 W2 O24 82.3(5) . 2_566
O2 W2 O17 91.9(5) . .
O23 W2 O17 157.4(6) 2_566 .
O16 W2 O17 20.3(5) . .
O10 W2 O17 93.3(6) . .
O8 W2 O17 85.2(6) . .
O9 W2 O17 84.1(5) . .
O7 W2 O17 97.0(5) . .
O24 W2 O17 176.2(6) 2_566 .
O2 W2 O29 158.4(4) . .
O23 W2 O29 85.1(5) 2_566 .
O16 W2 O29 58.0(5) . .
O10 W2 O29 57.8(6) . .
O8 W2 O29 86.0(6) . .
O9 W2 O29 71.8(5) . .
O7 W2 O29 105.7(5) . .
O24 W2 O29 104.3(5) 2_566 .
O17 W2 O29 72.2(5) . .
O2 W2 O27 156.4(4) . 2_566
O23 W2 O27 54.7(5) 2_566 2_566
O16 W2 O27 86.5(5) . 2_566
O10 W2 O27 83.9(6) . 2_566
O8 W2 O27 60.4(6) . 2_566
O9 W2 O27 104.0(5) . 2_566
O7 W2 O27 72.9(5) . 2_566
O24 W2 O27 69.9(5) 2_566 2_566
O17 W2 O27 106.3(5) . 2_566
O29 W2 O27 45.1(4) . 2_566
O3 W3 O22 105.3(6) . 2_566
O3 W3 O15 110.3(6) . .
O22 W3 O15 144.3(7) 2_566 .
O3 W3 O10 109.9(6) . .
O22 W3 O10 78.2(7) 2_566 .
O15 W3 O10 91.5(6) . .
O3 W3 O12 108.3(6) . .
O22 W3 O12 92.9(7) 2_566 .
O15 W3 O12 74.2(6) . .
O10 W3 O12 141.7(7) . .
O3 W3 O9 91.1(6) . .
O22 W3 O9 92.1(6) 2_566 .
O15 W3 O9 89.3(6) . .
O10 W3 O9 21.1(5) . .
O12 W3 O9 157.8(6) . .
O3 W3 O11 92.9(6) . .
O22 W3 O11 86.9(6) 2_566 .
O15 W3 O11 89.2(6) . .
O10 W3 O11 155.3(7) . .
O12 W3 O11 18.7(5) . .
O9 W3 O11 176.0(6) . .
O3 W3 O14 91.0(5) . .
O22 W3 O14 163.4(7) 2_566 .
O15 W3 O14 19.9(5) . .
O10 W3 O14 93.7(5) . .
O12 W3 O14 84.5(6) . .
O9 W3 O14 84.5(5) . .
O11 W3 O14 95.3(5) . .
O3 W3 O13 86.4(7) . .
O22 W3 O13 19.3(7) 2_566 .
O15 W3 O13 162.4(8) . .
O10 W3 O13 87.9(7) . .
O12 W3 O13 95.6(7) . .
O9 W3 O13 96.3(7) . .
O11 W3 O13 84.1(7) . .
O14 W3 O13 177.3(7) . .
O3 W3 O29 158.2(5) . .
O22 W3 O29 90.3(6) 2_566 .
O15 W3 O29 56.2(6) . .
O10 W3 O29 57.8(6) . .
O12 W3 O29 85.4(6) . .
O9 W3 O29 73.0(5) . .
O11 W3 O29 103.2(6) . .
O14 W3 O29 73.2(5) . .
O13 W3 O29 109.5(7) . .
O3 W3 O30 157.0(5) . 2_566
O22 W3 O30 59.5(6) 2_566 2_566
O15 W3 O30 85.9(6) . 2_566
O10 W3 O30 85.1(6) . 2_566
O12 W3 O30 59.1(6) . 2_566
O9 W3 O30 105.8(6) . 2_566
O11 W3 O30 70.4(6) . 2_566
O14 W3 O30 105.8(5) . 2_566
O13 W3 O30 76.5(7) . 2_566
O29 W3 O30 44.7(5) . 2_566
O4 W4 O15 111.1(6) . .
O4 W4 O19 105.8(5) . .
O15 W4 O19 80.0(7) . .
O4 W4 O16 109.0(5) . .
O15 W4 O16 92.6(6) . .
O19 W4 O16 144.8(6) . .
O4 W4 O18 97.6(5) . .
O15 W4 O18 151.3(6) . .
O19 W4 O18 91.1(6) . .
O16 W4 O18 78.9(5) . .
O4 W4 O17 88.8(5) . .
O15 W4 O17 92.2(6) . .
O19 W4 O17 165.1(6) . .
O16 W4 O17 21.9(5) . .
O18 W4 O17 89.7(5) . .
O4 W4 O20 92.5(5) . .
O15 W4 O20 91.7(6) . .
O19 W4 O20 15.2(5) . .
O16 W4 O20 154.9(7) . .
O18 W4 O20 85.5(6) . .
O17 W4 O20 175.2(6) . .
O4 W4 O14 91.3(5) . .
O15 W4 O14 20.4(5) . .
O19 W4 O14 89.7(6) . .
O16 W4 O14 95.0(5) . .
O18 W4 O14 170.5(5) . .
O17 W4 O14 87.0(5) . .
O20 W4 O14 97.5(6) . .
O4 W4 O29 158.4(5) . .
O15 W4 O29 56.9(6) . .
O19 W4 O29 90.4(5) . .
O16 W4 O29 57.8(5) . .
O18 W4 O29 96.3(4) . .
O17 W4 O29 74.7(5) . .
O20 W4 O29 105.1(5) . .
O14 W4 O29 74.3(5) . .
O4 W4 O28 157.3(5) . .
O15 W4 O28 85.6(7) . .
O19 W4 O28 60.6(6) . .
O16 W4 O28 84.6(6) . .
O18 W4 O28 66.5(5) . .
O17 W4 O28 106.4(5) . .
O20 W4 O28 71.0(6) . .
O14 W4 O28 105.9(5) . .
O29 W4 O28 44.2(5) . .
O5 W5 O31 110.7(6) . .
O5 W5 O22 104.9(7) . .
O31 W5 O22 87.7(6) . .
O5 W5 O18 101.2(5) . .
O31 W5 O18 86.1(6) . .
O22 W5 O18 153.7(6) . .
O5 W5 O21 98.3(5) . .
O31 W5 O21 150.9(6) . .
O22 W5 O21 82.2(6) . .
O18 W5 O21 90.9(5) . .
O5 W5 O32 91.8(6) . .
O31 W5 O32 19.2(6) . .
O22 W5 O32 89.1(6) . .
O18 W5 O32 93.3(6) . .
O21 W5 O32 168.1(5) . .
O5 W5 O13 86.1(7) . 2_566
O31 W5 O13 90.7(7) . 2_566
O22 W5 O13 19.2(7) . 2_566
O18 W5 O13 172.6(6) . 2_566
O21 W5 O13 88.6(7) . 2_566
O32 W5 O13 85.8(7) . 2_566
O5 W5 O30 157.7(6) . .
O31 W5 O30 56.5(6) . .
O22 W5 O30 59.5(6) . .
O18 W5 O30 96.2(4) . .
O21 W5 O30 95.2(5) . .
O32 W5 O30 73.3(6) . .
O13 W5 O30 76.6(6) 2_566 .
O5 W5 O28 159.6(5) . .
O31 W5 O28 86.5(6) . .
O22 W5 O28 86.2(6) . .
O18 W5 O28 67.9(5) . .
O21 W5 O28 65.7(5) . .
O32 W5 O28 105.7(6) . .
O13 W5 O28 105.3(7) 2_566 .
O30 W5 O28 42.3(4) . .
O6 W6 O23 110.1(6) . .
O6 W6 O19 106.2(6) . .
O23 W6 O19 143.7(6) . .
O6 W6 O21 98.3(5) . .
O23 W6 O21 83.7(6) . .
O19 W6 O21 93.1(6) . .
O6 W6 O26 115.2(7) . .
O23 W6 O26 87.6(8) . .
O19 W6 O26 75.2(8) . .
O21 W6 O26 146.3(6) . .
O6 W6 O24 89.6(5) . .
O23 W6 O24 21.4(5) . .
O19 W6 O24 162.2(6) . .
O21 W6 O24 92.6(6) . .
O26 W6 O24 90.8(8) . .
O6 W6 O20 93.1(6) . .
O23 W6 O20 156.1(6) . .
O19 W6 O20 15.2(5) . .
O21 W6 O20 87.3(6) . .
O26 W6 O20 87.7(8) . .
O24 W6 O20 177.2(6) . .
O6 W6 O25 90.1(5) . .
O23 W6 O25 91.4(6) . .
O19 W6 O25 86.7(6) . .
O21 W6 O25 171.3(4) . .
O26 W6 O25 25.7(6) . .
O24 W6 O25 85.2(6) . .
O20 W6 O25 94.4(6) . .
O6 W6 O27 159.2(5) . .
O23 W6 O27 57.1(5) . .
O19 W6 O27 87.6(5) . .
O21 W6 O27 96.3(4) . .
O26 W6 O27 52.4(7) . .
O24 W6 O27 75.1(5) . .
O20 W6 O27 102.2(5) . .
O25 W6 O27 75.0(5) . .
O6 W6 O28 160.4(6) . .
O23 W6 O28 83.0(5) . .
O19 W6 O28 62.7(5) . .
O21 W6 O28 67.8(5) . .
O26 W6 O28 78.9(7) . .
O24 W6 O28 104.3(5) . .
O20 W6 O28 73.1(5) . .
O25 W6 O28 104.6(5) . .
O27 W6 O28 40.4(5) . .
C4 N1 C2 106.4(9) . .
C4 N1 H1 126.8 . .
C2 N1 H1 126.8 . .
C4 N2 C1 109.6(10) . .
C4 N2 H2 125.2 . .
C1 N2 H2 125.2 . .
C7 N3 C5 108.2(11) . .
C7 N3 H3 125.9 . .
C5 N3 H3 125.9 . .
C3 C1 C2 120.2(10) . .
C3 C1 N2 134.9(11) . .
C2 C1 N2 104.6(9) . .
C8 C2 C1 124.0(10) . .
C8 C2 N1 128.8(12) . .
C1 C2 N1 107.2(10) . .
C7 N4 C9 106.3(13) . .
C7 N4 H4 126.8 . .
C9 N4 H4 126.8 . .
C12 C3 C1 119.6(13) . .
C12 C3 H5 120.2 . .
C1 C3 H5 120.2 . .
N2 C4 N1 112.1(10) . .
N2 C4 H6 123.9 . .
N1 C4 H6 123.9 . .
C11 C5 C9 120.3(11) . .
C11 C5 N3 134.6(13) . .
C9 C5 N3 105.1(12) . .
C9 C6 C10 112.3(14) . .
C9 C6 H7 123.8 . .
C10 C6 H7 123.8 . .
N3 C7 N4 114.4(12) . .
N3 C7 H8 122.8 . .
N4 C7 H8 122.8 . .
C2 C8 C13 115.4(12) . .
C2 C8 H9 122.3 . .
C13 C8 H9 122.3 . .
C6 C9 N4 128.4(14) . .
C6 C9 C5 125.7(13) . .
N4 C9 C5 105.9(11) . .
C14 C10 C6 124.3(13) . .
C14 C10 H10 117.8 . .
C6 C10 H10 117.8 . .
C5 C11 C14 117.6(14) . .
C5 C11 H11 121.2 . .
C14 C11 H11 121.2 . .
C3 C12 C13 119.2(11) . .
C3 C12 H12 120.4 . .
C13 C12 H12 120.4 . .
C8 C13 C12 121.3(13) . .
C8 C13 H13 119.4 . .
C12 C13 H13 119.4 . .
C11 C14 C10 119.7(14) . .
C11 C14 H14 120.1 . .
C10 C14 H14 120.1 . .
O33 C15 N5 125.4(14) . .
O33 C15 H15 117.3 . .
N5 C15 H15 117.3 . .
C15 N5 C16 122.4(13) . .
C15 N5 C17 119.6(16) . .
C16 N5 C17 114.0(15) . .
N5 C16 H16 109.5 . .
N5 C16 H17 109.5 . .
H16 C16 H17 109.5 . .
N5 C16 H18 109.5 . .
H16 C16 H18 109.5 . .
H17 C16 H18 109.5 . .
C21 C18 C21 179.997(4) . 2_465
C21 C18 C20 128.1(15) . 2_465
C21 C18 C20 51.9(15) 2_465 2_465
C21 C18 C20 51.9(15) . .
C21 C18 C20 128.1(15) 2_465 .
C20 C18 C20 180.0(16) 2_465 .
C21 C18 N7 71.6(13) . 2_465
C21 C18 N7 108.4(13) 2_465 2_465
C20 C18 N7 57.5(11) 2_465 2_465
C20 C18 N7 122.5(11) . 2_465
C21 C18 N7 108.4(13) . .
C21 C18 N7 71.6(13) 2_465 .
C20 C18 N7 122.5(11) 2_465 .
C20 C18 N7 57.5(11) . .
N7 C18 N7 179.999(3) 2_465 .
C27 C19 N7 111(5) . .
C27 C19 C20 45(4) . .
N7 C19 C20 71(2) . .
C27 C19 C26 165(6) . 2
N7 C19 C26 59.2(19) . 2
C20 C19 C26 129(2) . 2
C27 C19 N6 18(4) . .
N7 C19 N6 97(2) . .
C20 C19 N6 28.0(12) . .
C26 C19 N6 157(2) 2 .
C20 N6 C27 53(2) . .
C20 N6 C21 61(2) . .
C27 N6 C21 112.4(19) . .
C20 N6 C19 46(2) . .
C27 N6 C19 7.2(15) . .
C21 N6 C19 106.6(16) . .
C19 N7 C26 74(2) . 2
C19 N7 C27 20.3(17) . .
C26 N7 C27 94(2) 2 .
C19 N7 C20 61.7(19) . .
C26 N7 C20 135(2) 2 .
C27 N7 C20 43.2(16) . .
C19 N7 C18 121(2) . .
C26 N7 C18 162.0(19) 2 .
C27 N7 C18 102.3(17) . .
C20 N7 C18 59.7(13) . .
C19 N7 C22 135(3) . .
C26 N7 C22 61.0(18) 2 .
C27 N7 C22 155(2) . .
C20 N7 C22 158(2) . .
C18 N7 C22 101.9(17) . .
C19 N7 C21 167(3) . 2_465
C26 N7 C21 112.5(18) 2 2_465
C27 N7 C21 152(2) . 2_465
C20 N7 C21 109.3(19) . 2_465
C18 N7 C21 50.4(11) . 2_465
C22 N7 C21 51.6(16) . 2_465
N6 C20 C27 85(3) . .
N6 C20 C21 81(2) . .
C27 C20 C21 158(3) . .
N6 C20 C19 106(3) . .
C27 C20 C19 20.8(17) . .
C21 C20 C19 165(3) . .
N6 C20 N7 149(3) . .
C27 C20 N7 66(2) . .
C21 C20 N7 122(2) . .
C19 C20 N7 47.5(15) . .
N6 C20 C18 140(3) . .
C27 C20 C18 128(2) . .
C21 C20 C18 60.2(15) . .
C19 C20 C18 110.3(18) . .
N7 C20 C18 62.8(12) . .
C20 C21 C18 68.0(16) . .
C20 C21 N6 37.8(14) . .
C18 C21 N6 105.3(19) . .
C20 C21 C22 170(3) . 2_465
C18 C21 C22 117(2) . 2_465
N6 C21 C22 137(2) . 2_465
C20 C21 N7 125(2) . 2_465
C18 C21 N7 58.0(11) . 2_465
N6 C21 N7 163(2) . 2_465
C22 C21 N7 59.3(17) 2_465 2_465
C21 C22 C26 121(2) 2_465 2
C21 C22 N7 69.1(18) 2_465 .
C26 C22 N7 51.8(16) 2 .
C21 C22 O35 156(3) 2_465 2
C26 C22 O35 63.9(19) 2 2
N7 C22 O35 109(2) . 2
O28 B1 O28 179.999(3) 2_566 .
O28 B1 O27 115.0(8) 2_566 .
O28 B1 O27 65.0(8) . .
O28 B1 O27 65.0(8) 2_566 2_566
O28 B1 O27 115.0(8) . 2_566
O27 B1 O27 179.998(2) . 2_566
O28 B1 O30 110.5(7) 2_566 .
O28 B1 O30 69.5(7) . .
O27 B1 O30 107.7(7) . .
O27 B1 O30 72.3(7) 2_566 .
O28 B1 O30 69.5(7) 2_566 2_566
O28 B1 O30 110.5(7) . 2_566
O27 B1 O30 72.3(7) . 2_566
O27 B1 O30 107.7(7) 2_566 2_566
O30 B1 O30 180.0(11) . 2_566
O28 B1 O29 108.2(7) 2_566 .
O28 B1 O29 71.8(7) . .
O27 B1 O29 106.3(7) . .
O27 B1 O29 73.7(7) 2_566 .
O30 B1 O29 109.0(7) . .
O30 B1 O29 71.0(7) 2_566 .
O28 B1 O29 71.8(7) 2_566 2_566
O28 B1 O29 108.2(7) . 2_566
O27 B1 O29 73.7(7) . 2_566
O27 B1 O29 106.3(7) 2_566 2_566
O30 B1 O29 71.0(7) . 2_566
O30 B1 O29 109.0(7) 2_566 2_566
O29 B1 O29 179.999(5) . 2_566
N8 C23 N9 33.6(15) . .
C23 N8 C25 128(3) . 2
C23 N8 C24 117(2) . .
C25 N8 C24 115(3) 2 .
O35 C25 N8 120(3) . 2
N7 C26 C22 67(2) 2 2
N7 C26 C19 46.5(16) 2 2
C22 C26 C19 113(2) 2 2
N7 C26 O35 122(2) 2 .
C22 C26 O35 64.2(18) 2 .
C19 C26 O35 156(3) 2 .
N7 C26 C27 44.2(13) 2 2
C22 C26 C27 111(2) 2 2
C19 C26 C27 3.8(16) 2 2
O35 C26 C27 153(2) . 2
C19 C27 C20 114(5) . .
C19 C27 N6 154(6) . .
C20 C27 N6 41.8(17) . .
C19 C27 N7 49(4) . .
C20 C27 N7 70(2) . .
N6 C27 N7 111(2) . .
C19 C27 C26 11(5) . 2
C20 C27 C26 111(2) . 2
N6 C27 C26 152(2) . 2
N7 C27 C26 41.6(14) . 2
O34 C28 N9 141(3) . .
C28 N9 C29 120(3) . .
C28 N9 C23 120(2) . .
C29 N9 C23 118(3) . .

loop_
_geom_bond_atom_site_label_1
_geom_bond_atom_site_label_2
_geom_bond_distance
_geom_bond_site_symmetry_2
O1 W1 1.687(9) .
O2 W2 1.680(8) .
O3 W3 1.698(9) .
O4 W4 1.700(8) .
O5 W5 1.680(9) .
O6 W6 1.693(8) .
O7 W1 1.980(13) .
O7 W2 2.036(13) .
O8 W2 1.807(15) .
O8 W1 1.880(15) .
O9 W3 1.971(13) .
O9 W2 2.020(14) .
O10 W2 1.804(15) .
O10 W3 1.837(14) .
O11 W1 1.946(17) 2_566
O11 W3 1.999(16) .
O12 W1 1.801(15) 2_566
O12 W3 1.884(14) .
O13 W3 2.083(19) .
O13 W5 2.11(2) 2_566
O14 W4 2.014(13) .
O14 W3 2.055(12) .
O15 W4 1.792(15) .
O15 W3 1.831(13) .
O16 W2 1.792(12) .
O16 W4 1.892(12) .
O17 W4 1.978(13) .
O17 W2 2.084(12) .
O18 W5 1.878(11) .
O18 W4 1.921(11) .
O19 W4 1.840(15) .
O19 W6 1.855(16) .
O20 W4 1.979(15) .
O20 W6 1.984(16) .
O21 W6 1.869(11) .
O21 W5 1.925(11) .
O22 W3 1.806(14) 2_566
O22 W5 1.871(16) .
O23 W2 1.778(13) 2_566
O23 W6 1.844(14) .
O24 W6 1.933(15) .
O24 W2 2.070(12) 2_566
O25 W6 2.010(13) .
O25 W1 2.057(11) 2_566
O26 W1 1.719(18) 2_566
O26 W6 1.873(19) .
O27 B1 1.523(13) .
O27 O28 1.63(2) .
O27 O30 1.809(18) 2_566
O27 W6 2.345(11) .
O27 W1 2.400(14) 2_566
O27 W2 2.477(14) 2_566
O28 B1 1.507(13) .
O28 O30 1.739(19) .
O28 O29 1.82(2) .
O28 W6 2.375(14) .
O28 W5 2.433(17) .
O28 W4 2.471(14) .
O29 B1 1.594(13) .
O29 W4 2.358(10) .
O29 W3 2.374(13) .
O29 W2 2.391(12) .
O30 B1 1.544(15) .
O30 O27 1.809(18) 2_566
O30 W1 2.385(16) .
O30 W5 2.390(12) .
O30 W3 2.415(14) 2_566
O31 W1 1.796(12) .
O31 W5 1.813(13) .
O32 W5 1.943(15) .
O32 W1 2.061(14) .
O33 C15 1.252(18) .
O34 C28 1.15(3) .
O35 C25 1.27(4) .
O35 C26 1.64(3) .
O35 C22 1.64(4) 2
W1 O26 1.719(18) 2_566
W1 O12 1.801(15) 2_566
W1 O11 1.946(17) 2_566
W1 O25 2.057(12) 2_566
W1 O27 2.400(14) 2_566
W2 O23 1.778(13) 2_566
W2 O24 2.070(12) 2_566
W2 O27 2.476(14) 2_566
W3 O22 1.806(14) 2_566
W3 O30 2.415(14) 2_566
W5 O13 2.11(2) 2_566
N1 C4 1.316(14) .
N1 C2 1.396(13) .
N1 H1 0.8600 .
N2 C4 1.277(15) .
N2 C1 1.390(12) .
N2 H2 0.8600 .
N3 C7 1.25(2) .
N3 C5 1.428(16) .
N3 H3 0.8600 .
C1 C3 1.366(14) .
C1 C2 1.387(16) .
C2 C8 1.367(16) .
N4 C7 1.336(19) .
N4 C9 1.411(17) .
N4 H4 0.8600 .
C3 C12 1.36(2) .
C3 H5 0.9300 .
C4 H6 0.9300 .
C5 C11 1.362(19) .
C5 C9 1.418(19) .
C6 C9 1.350(19) .
C6 C10 1.42(2) .
C6 H7 0.9300 .
C7 H8 0.9300 .
C8 C13 1.399(19) .
C8 H9 0.9300 .
C10 C14 1.40(2) .
C10 H10 0.9300 .
C11 C14 1.397(19) .
C11 H11 0.9300 .
C12 C13 1.45(3) .
C12 H12 0.9300 .
C13 H13 0.9300 .
C14 H14 0.9300 .
C15 N5 1.315(19) .
C15 H15 0.9300 .
N5 C16 1.48(2) .
N5 C17 1.52(3) .
C16 H16 0.9600 .
C16 H17 0.9600 .
C16 H18 0.9600 .
C18 C21 1.33(2) .
C18 C21 1.33(2) 2_465
C18 C20 1.42(2) 2_465
C18 C20 1.42(2) .
C18 N7 1.47(2) 2_465
C18 N7 1.47(2) .
C19 C27 0.50(3) .
C19 N7 1.09(3) .
C19 C20 1.30(3) .
C19 C26 1.44(3) 2
C19 N6 1.73(3) .
N6 C20 0.84(2) .
N6 C27 1.26(3) .
N6 C21 1.36(3) .
N7 C26 1.29(3) 2
N7 C27 1.35(3) .
N7 C20 1.39(3) .
N7 C22 1.51(3) .
N7 C21 1.64(3) 2_465
C20 C27 1.01(4) .
C20 C21 1.21(4) .
C21 C22 1.38(4) 2_465
C21 N7 1.64(3) 2_465
C22 C21 1.38(4) 2_465
C22 C26 1.44(4) 2
C22 O35 1.64(4) 2
B1 O28 1.507(13) 2_566
B1 O27 1.523(13) 2_566
B1 O30 1.544(15) 2_566
B1 O29 1.594(13) 2_566
C23 N8 1.29(3) .
C23 N9 1.57(3) .
N8 C25 1.39(4) 2
N8 C24 1.55(4) .
C25 N8 1.39(4) 2
C26 N7 1.29(3) 2
C26 C22 1.44(4) 2
C26 C19 1.44(3) 2
C26 C27 1.93(3) 2
C27 C26 1.93(3) 2
C28 N9 1.37(4) .
N9 C29 1.57(6) .

loop_
_geom_torsion_atom_site_label_1
_geom_torsion_atom_site_label_2
_geom_torsion_atom_site_label_3
_geom_torsion_atom_site_label_4
_geom_torsion
_geom_torsion_site_symmetry_1
_geom_torsion_site_symmetry_4
O30 O27 O28 B1 42.7(6) 2_566 .
W6 O27 O28 B1 -179.3(7) . .
W1 O27 O28 B1 103.9(11) 2_566 .
W2 O27 O28 B1 -102.7(9) 2_566 .
B1 O27 O28 O30 44.9(6) . .
O30 O27 O28 O30 87.6(10) 2_566 .
W6 O27 O28 O30 -134.4(8) . .
W1 O27 O28 O30 148.8(9) 2_566 .
W2 O27 O28 O30 -57.8(12) 2_566 .
B1 O27 O28 O29 -47.0(6) . .
O30 O27 O28 O29 -4.3(9) 2_566 .
W6 O27 O28 O29 133.7(7) . .
W1 O27 O28 O29 57.0(12) 2_566 .
W2 O27 O28 O29 -149.6(8) 2_566 .
B1 O27 O28 W6 179.3(7) . .
O30 O27 O28 W6 -138.0(7) 2_566 .
W1 O27 O28 W6 -76.7(10) 2_566 .
W2 O27 O28 W6 76.7(8) 2_566 .
B1 O27 O28 W5 107.6(10) . .
O30 O27 O28 W5 150.3(9) 2_566 .
W6 O27 O28 W5 -71.7(9) . .
W1 O27 O28 W5 -148.5(8) 2_566 .
W2 O27 O28 W5 4.9(16) 2_566 .
B1 O27 O28 W4 -105.8(11) . .
O30 O27 O28 W4 -63.2(11) 2_566 .
W6 O27 O28 W4 74.8(9) . .
W1 O27 O28 W4 -1.9(18) 2_566 .
W2 O27 O28 W4 151.5(7) 2_566 .
O27 O28 O29 B1 48.2(6) . .
O30 O28 O29 B1 -46.6(7) . .
W6 O28 O29 B1 111.9(12) . .
W5 O28 O29 B1 -109.2(8) . .
W4 O28 O29 B1 -179.3(7) . .
B1 O28 O29 W4 179.3(7) . .
O27 O28 O29 W4 -132.6(7) . .
O30 O28 O29 W4 132.7(9) . .
W6 O28 O29 W4 -68.8(9) . .
W5 O28 O29 W4 70.1(8) . .
B1 O28 O29 W3 -101.5(8) . .
O27 O28 O29 W3 -53.4(11) . .
O30 O28 O29 W3 -148.1(9) . .
W6 O28 O29 W3 10.4(16) . .
W5 O28 O29 W3 149.3(6) . .
W4 O28 O29 W3 79.2(8) . .
B1 O28 O29 W2 100.4(10) . .
O27 O28 O29 W2 148.6(8) . .
O30 O28 O29 W2 53.8(12) . .
W6 O28 O29 W2 -147.7(8) . .
W5 O28 O29 W2 -8.8(14) . .
W4 O28 O29 W2 -78.9(8) . .
O27 O28 O30 B1 -46.0(7) . .
O29 O28 O30 B1 46.6(6) . .
W6 O28 O30 B1 -111.3(13) . .
W5 O28 O30 B1 177.0(8) . .
W4 O28 O30 B1 104.8(11) . .
B1 O28 O30 O27 -40.3(7) . 2_566
O27 O28 O30 O27 -86.3(11) . 2_566
O29 O28 O30 O27 6.3(10) . 2_566
W6 O28 O30 O27 -151.6(11) . 2_566
W5 O28 O30 O27 136.7(9) . 2_566
W4 O28 O30 O27 64.6(12) . 2_566
B1 O28 O30 W1 -101.5(11) . .
O27 O28 O30 W1 -147.5(10) . .
O29 O28 O30 W1 -54.9(13) . .
W6 O28 O30 W1 147.2(8) . .
W5 O28 O30 W1 75.6(10) . .
W4 O28 O30 W1 3.4(18) . .
B1 O28 O30 W5 -177.0(8) . .
O27 O28 O30 W5 136.9(9) . .
O29 O28 O30 W5 -130.4(8) . .
W6 O28 O30 W5 71.7(12) . .
W4 O28 O30 W5 -72.2(9) . .
B1 O28 O30 W3 105.0(11) . 2_566
O27 O28 O30 W3 58.9(13) . 2_566
O29 O28 O30 W3 151.6(9) . 2_566
W6 O28 O30 W3 -6(2) . 2_566
W5 O28 O30 W3 -78.0(9) . 2_566
W4 O28 O30 W3 -150.2(8) . 2_566
W5 O31 W1 O1 138.8(18) . .
W5 O31 W1 O26 -35(3) . 2_566
W5 O31 W1 O12 32(2) . 2_566
W5 O31 W1 O8 -115(2) . .
W5 O31 W1 O11 49.9(19) . 2_566
W5 O31 W1 O7 -129.8(19) . .
W5 O31 W1 O25 -53(3) . 2_566
W5 O31 W1 O32 124(4) . .
W5 O31 W1 O30 -21.2(16) . .
W5 O31 W1 O27 -54.3(19) . 2_566
W2 O8 W1 O1 -128.8(12) . .
W2 O8 W1 O26 -13.6(15) . 2_566
W2 O8 W1 O31 125.2(14) . .
W2 O8 W1 O12 53.0(17) . 2_566
W2 O8 W1 O11 85.0(19) . 2_566
W2 O8 W1 O7 -98.9(19) . .
W2 O8 W1 O25 -38.4(13) . 2_566
W2 O8 W1 O32 140.1(13) . .
W2 O8 W1 O30 68.4(13) . .
W2 O8 W1 O27 29.0(11) . 2_566
W2 O7 W1 O1 -168.7(6) . .
W2 O7 W1 O26 -56.4(8) . 2_566
W2 O7 W1 O31 81.8(7) . .
W2 O7 W1 O12 -17.7(19) . 2_566
W2 O7 W1 O8 39.3(13) . .
W2 O7 W1 O11 75(13) . 2_566
W2 O7 W1 O25 -80.1(7) . 2_566
W2 O7 W1 O32 98.6(7) . .
W2 O7 W1 O30 26.1(7) . .
W2 O7 W1 O27 -6.3(5) . 2_566
W5 O32 W1 O1 167.4(9) . .
W5 O32 W1 O26 6(2) . 2_566
W5 O32 W1 O31 -26.5(19) . .
W5 O32 W1 O12 61.6(10) . 2_566
W5 O32 W1 O8 -83.2(10) . .
W5 O32 W1 O11 77.4(10) . 2_566
W5 O32 W1 O7 -101.5(9) . .
W5 O32 W1 O25 18(23) . 2_566
W5 O32 W1 O30 3.7(8) . .
W5 O32 W1 O27 -24.8(10) . 2_566
B1 O30 W1 O1 175.4(8) . .
O28 O30 W1 O1 -115.6(14) . .
O27 O30 W1 O1 173.8(10) 2_566 .
W5 O30 W1 O1 -49.7(13) . .
W3 O30 W1 O1 44.2(13) 2_566 .
B1 O30 W1 O26 43.3(11) . 2_566
O28 O30 W1 O26 112.3(14) . 2_566
O27 O30 W1 O26 41.7(9) 2_566 2_566
W5 O30 W1 O26 178.2(8) . 2_566
W3 O30 W1 O26 -87.9(8) 2_566 2_566
B1 O30 W1 O31 -127.1(11) . .
O28 O30 W1 O31 -58.2(12) . .
O27 O30 W1 O31 -128.7(9) 2_566 .
W5 O30 W1 O31 7.8(6) . .
W3 O30 W1 O31 101.7(7) 2_566 .
B1 O30 W1 O12 118.8(10) . 2_566
O28 O30 W1 O12 -172.3(14) . 2_566
O27 O30 W1 O12 117.2(8) 2_566 2_566
W5 O30 W1 O12 -106.3(7) . 2_566
W3 O30 W1 O12 -12.4(5) 2_566 2_566
B1 O30 W1 O8 -51.1(9) . .
O28 O30 W1 O8 17.8(12) . .
O27 O30 W1 O8 -52.7(7) 2_566 .
W5 O30 W1 O8 83.8(5) . .
W3 O30 W1 O8 177.7(5) 2_566 .
B1 O30 W1 O11 135.9(10) . 2_566
O28 O30 W1 O11 -155.2(13) . 2_566
O27 O30 W1 O11 134.2(7) 2_566 2_566
W5 O30 W1 O11 -89.2(6) . 2_566
W3 O30 W1 O11 4.6(5) 2_566 2_566
B1 O30 W1 O7 -46.3(9) . .
O28 O30 W1 O7 22.6(12) . .
O27 O30 W1 O7 -47.9(7) 2_566 .
W5 O30 W1 O7 88.6(5) . .
W3 O30 W1 O7 -177.5(4) 2_566 .
B1 O30 W1 O25 42.9(10) . 2_566
O28 O30 W1 O25 111.9(12) . 2_566
O27 O30 W1 O25 41.3(7) 2_566 2_566
W5 O30 W1 O25 177.8(5) . 2_566
W3 O30 W1 O25 -88.3(5) 2_566 2_566
B1 O30 W1 O32 -137.5(10) . .
O28 O30 W1 O32 -68.5(12) . .
O27 O30 W1 O32 -139.1(8) 2_566 .
W5 O30 W1 O32 -2.6(5) . .
W3 O30 W1 O32 91.3(6) 2_566 .
B1 O30 W1 O27 1.6(6) . 2_566
O28 O30 W1 O27 70.6(12) . 2_566
W5 O30 W1 O27 136.5(8) . 2_566
W3 O30 W1 O27 -129.6(7) 2_566 2_566
W4 O16 W2 O2 -129.1(13) . .
W4 O16 W2 O23 56.3(19) . 2_566
W4 O16 W2 O10 -15.2(15) . .
W4 O16 W2 O8 128.3(16) . .
W4 O16 W2 O9 -35.4(15) . .
W4 O16 W2 O7 141.5(15) . .
W4 O16 W2 O24 78(2) . 2_566
W4 O16 W2 O17 -100(2) . .
W4 O16 W2 O29 31.0(12) . .
W4 O16 W2 O27 68.4(14) . 2_566
W3 O10 W2 O2 131.1(16) . .
W3 O10 W2 O23 -123.2(18) . 2_566
W3 O10 W2 O16 17.6(18) . .
W3 O10 W2 O8 -49(2) . .
W3 O10 W2 O9 101(2) . .
W3 O10 W2 O7 -78(2) . .
W3 O10 W2 O24 -138.4(17) . 2_566
W3 O10 W2 O17 37.8(17) . .
W3 O10 W2 O29 -28.7(14) . .
W3 O10 W2 O27 -68.2(16) . 2_566
W1 O8 W2 O2 129.4(12) . .
W1 O8 W2 O23 17.2(13) . 2_566
W1 O8 W2 O16 -125.2(14) . .
W1 O8 W2 O10 -50.8(17) . .
W1 O8 W2 O9 -78.2(19) . .
W1 O8 W2 O7 95.2(19) . .
W1 O8 W2 O24 36.5(13) . 2_566
W1 O8 W2 O17 -140.1(13) . .
W1 O8 W2 O29 -67.6(12) . .
W1 O8 W2 O27 -28.3(11) . 2_566
W3 O9 W2 O2 170.8(6) . .
W3 O9 W2 O23 -79.3(8) . 2_566
W3 O9 W2 O16 60.8(8) . .
W3 O9 W2 O10 -37.5(13) . .
W3 O9 W2 O8 17.0(19) . .
W3 O9 W2 O7 -31(9) . .
W3 O9 W2 O24 -97.1(7) . 2_566
W3 O9 W2 O17 79.1(7) . .
W3 O9 W2 O29 5.9(6) . .
W3 O9 W2 O27 -26.3(7) . 2_566
W1 O7 W2 O2 169.3(6) . .
W1 O7 W2 O23 59.4(7) . 2_566
W1 O7 W2 O16 -81.0(7) . .
W1 O7 W2 O10 16.7(16) . .
W1 O7 W2 O8 -43.1(15) . .
W1 O7 W2 O9 11(9) . .
W1 O7 W2 O24 77.5(7) . 2_566
W1 O7 W2 O17 -98.7(7) . .
W1 O7 W2 O29 -25.3(7) . .
W1 O7 W2 O27 6.2(5) . 2_566
W4 O17 W2 O2 -167.0(7) . .
W4 O17 W2 O23 -2(2) . 2_566
W4 O17 W2 O16 40.6(15) . .
W4 O17 W2 O10 -56.5(9) . .
W4 O17 W2 O8 85.4(8) . .
W4 O17 W2 O9 -74.7(8) . .
W4 O17 W2 O7 102.4(8) . .
W4 O17 W2 O24 23(9) . 2_566
W4 O17 W2 O29 -1.9(6) . .
W4 O17 W2 O27 28.1(9) . 2_566
B1 O29 W2 O2 179.5(7) . .
O28 O29 W2 O2 114.7(13) . .
W4 O29 W2 O2 45.9(12) . .
W3 O29 W2 O2 -49.2(11) . .
B1 O29 W2 O23 -45.1(7) . 2_566
O28 O29 W2 O23 -109.9(10) . 2_566
W4 O29 W2 O23 -178.6(6) . 2_566
W3 O29 W2 O23 86.3(5) . 2_566
B1 O29 W2 O16 119.0(9) . .
O28 O29 W2 O16 54.2(10) . .
W4 O29 W2 O16 -14.6(6) . .
W3 O29 W2 O16 -109.7(7) . .
B1 O29 W2 O10 -119.1(8) . .
O28 O29 W2 O10 176.1(12) . .
W4 O29 W2 O10 107.3(7) . .
W3 O29 W2 O10 12.2(6) . .
B1 O29 W2 O8 48.7(7) . .
O28 O29 W2 O8 -16.1(10) . .
W4 O29 W2 O8 -84.8(5) . .
W3 O29 W2 O8 -179.9(5) . .
B1 O29 W2 O9 -135.5(7) . .
O28 O29 W2 O9 159.7(10) . .
W4 O29 W2 O9 90.9(5) . .
W3 O29 W2 O9 -4.2(4) . .
B1 O29 W2 O7 42.5(7) . .
O28 O29 W2 O7 -22.3(10) . .
W4 O29 W2 O7 -91.0(5) . .
W3 O29 W2 O7 173.9(4) . .
B1 O29 W2 O24 -43.3(8) . 2_566
O28 O29 W2 O24 -108.2(10) . 2_566
W4 O29 W2 O24 -176.9(5) . 2_566
W3 O29 W2 O24 88.0(5) . 2_566
B1 O29 W2 O17 135.0(8) . .
O28 O29 W2 O17 70.2(10) . .
W4 O29 W2 O17 1.4(5) . .
W3 O29 W2 O17 -93.7(5) . .
B1 O29 W2 O27 -2.3(5) . 2_566
O28 O29 W2 O27 -67.1(10) . 2_566
W4 O29 W2 O27 -135.8(7) . 2_566
W3 O29 W2 O27 129.1(6) . 2_566
W4 O15 W3 O3 134.6(18) . .
W4 O15 W3 O22 -49(2) . 2_566
W4 O15 W3 O10 22.7(19) . .
W4 O15 W3 O12 -121(2) . .
W4 O15 W3 O9 43.7(19) . .
W4 O15 W3 O11 -132.6(19) . .
W4 O15 W3 O14 119(3) . .
W4 O15 W3 O13 -65(3) . .
W4 O15 W3 O29 -26.2(16) . .
W4 O15 W3 O30 -62.2(19) . 2_566
W2 O10 W3 O3 -131.0(16) . .
W2 O10 W3 O22 126.8(18) . 2_566
W2 O10 W3 O15 -18.8(17) . .
W2 O10 W3 O12 47(2) . .
W2 O10 W3 O9 -103(2) . .
W2 O10 W3 O11 73(2) . .
W2 O10 W3 O14 -38.6(17) . .
W2 O10 W3 O13 143.6(18) . .
W2 O10 W3 O29 28.9(14) . .
W2 O10 W3 O30 66.9(17) . 2_566
W1 O12 W3 O3 -132.0(14) 2_566 .
W1 O12 W3 O22 -24.8(15) 2_566 2_566
W1 O12 W3 O15 121.4(16) 2_566 .
W1 O12 W3 O10 49.8(19) 2_566 .
W1 O12 W3 O9 78(2) 2_566 .
W1 O12 W3 O11 -96(2) 2_566 .
W1 O12 W3 O14 138.8(15) 2_566 .
W1 O12 W3 O13 -44.0(16) 2_566 .
W1 O12 W3 O29 65.2(14) 2_566 .
W1 O12 W3 O30 26.7(12) 2_566 2_566
W2 O9 W3 O3 -170.9(7) . .
W2 O9 W3 O22 83.7(8) . 2_566
W2 O9 W3 O15 -60.6(8) . .
W2 O9 W3 O10 35.3(13) . .
W2 O9 W3 O12 -19.3(19) . .
W2 O9 W3 O11 8(8) . .
W2 O9 W3 O14 -80.0(7) . .
W2 O9 W3 O13 102.6(9) . .
W2 O9 W3 O29 -5.9(6) . .
W2 O9 W3 O30 24.9(8) . 2_566
W1 O11 W3 O3 -170.6(8) 2_566 .
W1 O11 W3 O22 -65.4(9) 2_566 2_566
W1 O11 W3 O15 79.1(9) 2_566 .
W1 O11 W3 O10 -12.7(19) 2_566 .
W1 O11 W3 O12 43.1(17) 2_566 .
W1 O11 W3 O9 11(8) 2_566 .
W1 O11 W3 O14 98.1(9) 2_566 .
W1 O11 W3 O13 -84.5(10) 2_566 .
W1 O11 W3 O29 24.2(9) 2_566 .
W1 O11 W3 O30 -6.7(7) 2_566 2_566
W4 O14 W3 O3 166.6(7) . .
W4 O14 W3 O22 -3(3) . 2_566
W4 O14 W3 O15 -27.6(15) . .
W4 O14 W3 O10 56.6(8) . .
W4 O14 W3 O12 -85.1(8) . .
W4 O14 W3 O9 75.6(7) . .
W4 O14 W3 O11 -100.4(8) . .
W4 O14 W3 O13 -177(61) . .
W4 O14 W3 O29 1.8(6) . .
W4 O14 W3 O30 -29.3(8) . 2_566
W5 O13 W3 O3 165.8(10) 2_566 .
W5 O13 W3 O22 -25(2) 2_566 2_566
W5 O13 W3 O15 4(3) 2_566 .
W5 O13 W3 O10 -84.1(10) 2_566 .
W5 O13 W3 O12 57.8(10) 2_566 .
W5 O13 W3 O9 -103.5(10) 2_566 .
W5 O13 W3 O11 72.6(10) 2_566 .
W5 O13 W3 O14 150(14) 2_566 .
W5 O13 W3 O29 -29.3(11) 2_566 .
W5 O13 W3 O30 1.4(8) 2_566 2_566
B1 O29 W3 O3 179.5(8) . .
O28 O29 W3 O3 -115.2(13) . .
W4 O29 W3 O3 -46.3(12) . .
W2 O29 W3 O3 48.7(11) . .
B1 O29 W3 O22 42.9(8) . 2_566
O28 O29 W3 O22 108.3(10) . 2_566
W4 O29 W3 O22 177.2(6) . 2_566
W2 O29 W3 O22 -87.9(6) . 2_566
B1 O29 W3 O15 -124.0(10) . .
O28 O29 W3 O15 -58.7(10) . .
W4 O29 W3 O15 10.3(6) . .
W2 O29 W3 O15 105.2(7) . .
B1 O29 W3 O10 118.8(9) . .
O28 O29 W3 O10 -175.8(12) . .
W4 O29 W3 O10 -106.9(7) . .
W2 O29 W3 O10 -12.0(5) . .
B1 O29 W3 O12 -50.0(8) . .
O28 O29 W3 O12 15.4(10) . .
W4 O29 W3 O12 84.3(5) . .
W2 O29 W3 O12 179.2(5) . .
B1 O29 W3 O9 135.0(8) . .
O28 O29 W3 O9 -159.6(10) . .
W4 O29 W3 O9 -90.7(5) . .
W2 O29 W3 O9 4.3(4) . .
B1 O29 W3 O11 -44.0(8) . .
O28 O29 W3 O11 21.4(10) . .
W4 O29 W3 O11 90.3(5) . .
W2 O29 W3 O11 -174.8(5) . .
B1 O29 W3 O14 -135.6(8) . .
O28 O29 W3 O14 -70.3(10) . .
W4 O29 W3 O14 -1.3(4) . .
W2 O29 W3 O14 93.6(5) . .
B1 O29 W3 O13 44.3(10) . .
O28 O29 W3 O13 109.7(11) . .
W4 O29 W3 O13 178.6(7) . .
W2 O29 W3 O13 -86.5(7) . .
B1 O29 W3 O30 -0.6(6) . 2_566
O28 O29 W3 O30 64.8(10) . 2_566
W4 O29 W3 O30 133.7(7) . 2_566
W2 O29 W3 O30 -131.4(6) . 2_566
W3 O15 W4 O4 -133.6(18) . .
W3 O15 W4 O19 123(2) . .
W3 O15 W4 O16 -22.1(19) . .
W3 O15 W4 O18 49(3) . .
W3 O15 W4 O17 -44.1(19) . .
W3 O15 W4 O20 133.1(19) . .
W3 O15 W4 O14 -120(3) . .
W3 O15 W4 O29 26.1(16) . .
W3 O15 W4 O28 62.3(19) . .
W6 O19 W4 O4 140.7(12) . .
W6 O19 W4 O15 -110.0(14) . .
W6 O19 W4 O16 -30(2) . .
W6 O19 W4 O18 42.5(13) . .
W6 O19 W4 O17 -51(3) . .
W6 O19 W4 O20 111(3) . .
W6 O19 W4 O14 -128.0(13) . .
W6 O19 W4 O29 -53.8(13) . .
W6 O19 W4 O28 -19.5(11) . .
W2 O16 W4 O4 129.4(14) . .
W2 O16 W4 O15 16.0(15) . .
W2 O16 W4 O19 -60(2) . .
W2 O16 W4 O18 -136.3(15) . .
W2 O16 W4 O17 105(2) . .
W2 O16 W4 O20 -84(2) . .
W2 O16 W4 O14 36.3(15) . .
W2 O16 W4 O29 -31.6(12) . .
W2 O16 W4 O28 -69.3(14) . .
W5 O18 W4 O4 -156.5(7) . .
W5 O18 W4 O15 20.6(15) . .
W5 O18 W4 O19 -50.5(8) . .
W5 O18 W4 O16 95.5(8) . .
W5 O18 W4 O17 114.7(8) . .
W5 O18 W4 O20 -64.7(8) . .
W5 O18 W4 O14 44(3) . .
W5 O18 W4 O29 40.1(8) . .
W5 O18 W4 O28 6.6(7) . .
W2 O17 W4 O4 167.8(8) . .
W2 O17 W4 O15 56.7(9) . .
W2 O17 W4 O19 -1(3) . .
W2 O17 W4 O16 -34.9(13) . .
W2 O17 W4 O18 -94.6(7) . .
W2 O17 W4 O20 -87(7) . .
W2 O17 W4 O14 76.4(8) . .
W2 O17 W4 O29 1.9(6) . .
W2 O17 W4 O28 -29.3(9) . .
W6 O20 W4 O4 168.3(9) . .
W6 O20 W4 O15 -80.5(10) . .
W6 O20 W4 O19 -40(2) . .
W6 O20 W4 O16 19(2) . .
W6 O20 W4 O18 70.9(9) . .
W6 O20 W4 O17 63(7) . .
W6 O20 W4 O14 -100.1(9) . .
W6 O20 W4 O29 -24.4(10) . .
W6 O20 W4 O28 4.2(8) . .
W3 O14 W4 O4 -165.5(7) . .
W3 O14 W4 O15 27.6(14) . .
W3 O14 W4 O19 88.7(8) . .
W3 O14 W4 O16 -56.3(8) . .
W3 O14 W4 O18 -6(4) . .
W3 O14 W4 O17 -76.8(7) . .
W3 O14 W4 O20 101.8(7) . .
W3 O14 W4 O29 -1.8(6) . .
W3 O14 W4 O28 29.5(8) . .
B1 O29 W4 O4 -175.4(9) . .
O28 O29 W4 O4 -176.1(12) . .
W3 O29 W4 O4 51.0(14) . .
W2 O29 W4 O4 -43.1(14) . .
B1 O29 W4 O15 123.2(11) . .
O28 O29 W4 O15 122.5(9) . .
W3 O29 W4 O15 -10.4(6) . .
W2 O29 W4 O15 -104.5(7) . .
B1 O29 W4 O19 45.4(9) . .
O28 O29 W4 O19 44.7(8) . .
W3 O29 W4 O19 -88.2(6) . .
W2 O29 W4 O19 177.7(6) . .
B1 O29 W4 O16 -118.5(10) . .
O28 O29 W4 O16 -119.2(9) . .
W3 O29 W4 O16 107.9(7) . .
W2 O29 W4 O16 13.8(5) . .
B1 O29 W4 O18 -45.8(8) . .
O28 O29 W4 O18 -46.5(7) . .
W3 O29 W4 O18 -179.4(4) . .
W2 O29 W4 O18 86.5(5) . .
B1 O29 W4 O17 -133.8(9) . .
O28 O29 W4 O17 -134.5(8) . .
W3 O29 W4 O17 92.6(6) . .
W2 O29 W4 O17 -1.5(5) . .
B1 O29 W4 O20 41.2(10) . .
O28 O29 W4 O20 40.6(8) . .
W3 O29 W4 O20 -92.4(6) . .
W2 O29 W4 O20 173.5(5) . .
B1 O29 W4 O14 135.0(9) . .
O28 O29 W4 O14 134.3(8) . .
W3 O29 W4 O14 1.4(5) . .
W2 O29 W4 O14 -92.7(5) . .
B1 O29 W4 O28 0.7(7) . .
W3 O29 W4 O28 -132.9(8) . .
W2 O29 W4 O28 133.0(8) . .
B1 O28 W4 O4 175.6(9) . .
O27 O28 W4 O4 -112.5(15) . .
O30 O28 W4 O4 106.1(14) . .
O29 O28 W4 O4 176.3(11) . .
W6 O28 W4 O4 -48.3(15) . .
W5 O28 W4 O4 44.4(14) . .
B1 O28 W4 O15 -45.8(10) . .
O27 O28 W4 O15 26.1(11) . .
O30 O28 W4 O15 -115.3(12) . .
O29 O28 W4 O15 -45.1(7) . .
W6 O28 W4 O15 90.3(6) . .
W5 O28 W4 O15 -177.0(6) . .
B1 O28 W4 O19 -126.8(12) . .
O27 O28 W4 O19 -54.9(11) . .
O30 O28 W4 O19 163.7(14) . .
O29 O28 W4 O19 -126.1(9) . .
W6 O28 W4 O19 9.3(6) . .
W5 O28 W4 O19 102.0(7) . .
B1 O28 W4 O16 47.3(10) . .
O27 O28 W4 O16 119.1(12) . .
O30 O28 W4 O16 -22.2(11) . .
O29 O28 W4 O16 47.9(7) . .
W6 O28 W4 O16 -176.6(6) . .
W5 O28 W4 O16 -83.9(5) . .
B1 O28 W4 O18 127.5(11) . .
O27 O28 W4 O18 -160.6(12) . .
O30 O28 W4 O18 58.0(11) . .
O29 O28 W4 O18 128.2(7) . .
W6 O28 W4 O18 -96.4(5) . .
W5 O28 W4 O18 -3.6(4) . .
B1 O28 W4 O17 45.2(11) . .
O27 O28 W4 O17 117.1(11) . .
O30 O28 W4 O17 -24.3(13) . .
O29 O28 W4 O17 45.9(8) . .
W6 O28 W4 O17 -178.7(5) . .
W5 O28 W4 O17 -86.0(5) . .
B1 O28 W4 O20 -139.1(12) . .
O27 O28 W4 O20 -67.2(11) . .
O30 O28 W4 O20 151.4(13) . .
O29 O28 W4 O20 -138.4(8) . .
W6 O28 W4 O20 -3.0(6) . .
W5 O28 W4 O20 89.8(6) . .
B1 O28 W4 O14 -46.4(11) . .
O27 O28 W4 O14 25.4(12) . .
O30 O28 W4 O14 -116.0(11) . .
O29 O28 W4 O14 -45.8(7) . .
W6 O28 W4 O14 89.7(5) . .
W5 O28 W4 O14 -177.6(4) . .
B1 O28 W4 O29 -0.7(7) . .
O27 O28 W4 O29 71.2(12) . .
O30 O28 W4 O29 -70.2(11) . .
W6 O28 W4 O29 135.5(9) . .
W5 O28 W4 O29 -131.8(8) . .
W1 O31 W5 O5 -138.2(18) . .
W1 O31 W5 O22 -33.2(19) . .
W1 O31 W5 O18 121.2(19) . .
W1 O31 W5 O21 36(3) . .
W1 O31 W5 O32 -127(3) . .
W1 O31 W5 O13 -52(2) . 2_566
W1 O31 W5 O30 21.2(16) . .
W1 O31 W5 O28 53.2(19) . .
W3 O22 W5 O5 142.9(15) 2_566 .
W3 O22 W5 O31 32.1(16) 2_566 .
W3 O22 W5 O18 -44(2) 2_566 .
W3 O22 W5 O21 -120.6(16) 2_566 .
W3 O22 W5 O32 51.2(16) 2_566 .
W3 O22 W5 O13 131(3) 2_566 2_566
W3 O22 W5 O30 -19.8(14) 2_566 .
W3 O22 W5 O28 -54.6(16) 2_566 .
W4 O18 W5 O5 155.3(7) . .
W4 O18 W5 O31 -94.4(8) . .
W4 O18 W5 O22 -17.6(16) . .
W4 O18 W5 O21 56.6(7) . .
W4 O18 W5 O32 -112.2(8) . .
W4 O18 W5 O13 -30(5) . 2_566
W4 O18 W5 O30 -38.7(8) . .
W4 O18 W5 O28 -6.6(7) . .
W6 O21 W5 O5 -156.6(8) . .
W6 O21 W5 O31 28.4(17) . .
W6 O21 W5 O22 99.4(9) . .
W6 O21 W5 O18 -55.1(8) . .
W6 O21 W5 O32 56(3) . .
W6 O21 W5 O13 117.5(9) . 2_566
W6 O21 W5 O30 41.2(8) . .
W6 O21 W5 O28 10.0(7) . .
W1 O32 W5 O5 -166.8(9) . .
W1 O32 W5 O31 23.7(17) . .
W1 O32 W5 O22 -62.0(10) . .
W1 O32 W5 O18 91.8(9) . .
W1 O32 W5 O21 -19(4) . .
W1 O32 W5 O13 -80.9(10) . 2_566
W1 O32 W5 O30 -3.7(8) . .
W1 O32 W5 O28 23.8(10) . .
B1 O30 W5 O5 -174.6(9) . .
O28 O30 W5 O5 -171.7(12) . .
O27 O30 W5 O5 115.5(14) 2_566 .
W1 O30 W5 O5 52.5(15) . .
W3 O30 W5 O5 -40.9(16) 2_566 .
B1 O30 W5 O31 125.2(12) . .
O28 O30 W5 O31 128.1(10) . .
O27 O30 W5 O31 55.3(13) 2_566 .
W1 O30 W5 O31 -7.7(6) . .
W3 O30 W5 O31 -101.1(8) 2_566 .
B1 O30 W5 O22 -125.2(12) . .
O28 O30 W5 O22 -122.3(10) . .
O27 O30 W5 O22 164.9(15) 2_566 .
W1 O30 W5 O22 101.8(7) . .
W3 O30 W5 O22 8.4(6) 2_566 .
B1 O30 W5 O18 44.1(10) . .
O28 O30 W5 O18 47.0(8) . .
O27 O30 W5 O18 -25.8(13) 2_566 .
W1 O30 W5 O18 -88.9(5) . .
W3 O30 W5 O18 177.7(5) 2_566 .
B1 O30 W5 O21 -47.4(10) . .
O28 O30 W5 O21 -44.5(8) . .
O27 O30 W5 O21 -117.3(12) 2_566 .
W1 O30 W5 O21 179.6(5) . .
W3 O30 W5 O21 86.2(5) 2_566 .
B1 O30 W5 O32 135.7(11) . .
O28 O30 W5 O32 138.6(9) . .
O27 O30 W5 O32 65.8(13) 2_566 .
W1 O30 W5 O32 2.7(6) . .
W3 O30 W5 O32 -90.7(7) 2_566 .
B1 O30 W5 O13 -134.8(12) . 2_566
O28 O30 W5 O13 -131.8(10) . 2_566
O27 O30 W5 O13 155.3(14) 2_566 2_566
W1 O30 W5 O13 92.3(7) . 2_566
W3 O30 W5 O13 -1.1(7) 2_566 2_566
B1 O30 W5 O28 -2.9(8) . .
O27 O30 W5 O28 -72.8(13) 2_566 .
W1 O30 W5 O28 -135.9(9) . .
W3 O30 W5 O28 130.7(10) 2_566 .
B1 O28 W5 O5 173.9(11) . .
O27 O28 W5 O5 97.6(17) . .
O30 O28 W5 O5 170.9(14) . .
O29 O28 W5 O5 -115.2(15) . .
W6 O28 W5 O5 35.1(17) . .
W4 O28 W5 O5 -57.1(17) . .
B1 O28 W5 O31 -38.1(11) . .
O27 O28 W5 O31 -114.5(11) . .
O30 O28 W5 O31 -41.1(8) . .
O29 O28 W5 O31 32.7(10) . .
W6 O28 W5 O31 -176.9(6) . .
W4 O28 W5 O31 90.9(6) . .
B1 O28 W5 O22 49.8(11) . .
O27 O28 W5 O22 -26.5(11) . .
O30 O28 W5 O22 46.9(8) . .
O29 O28 W5 O22 120.7(9) . .
W6 O28 W5 O22 -88.9(6) . .
W4 O28 W5 O22 178.9(6) . .
B1 O28 W5 O18 -125.3(12) . .
O27 O28 W5 O18 158.3(12) . .
O30 O28 W5 O18 -128.3(8) . .
O29 O28 W5 O18 -54.5(9) . .
W6 O28 W5 O18 95.9(5) . .
W4 O28 W5 O18 3.7(4) . .
B1 O28 W5 O21 133.0(12) . .
O27 O28 W5 O21 56.7(11) . .
O30 O28 W5 O21 130.0(9) . .
O29 O28 W5 O21 -156.1(10) . .
W6 O28 W5 O21 -5.8(4) . .
W4 O28 W5 O21 -98.0(5) . .
B1 O28 W5 O32 -38.2(12) . .
O27 O28 W5 O32 -114.5(11) . .
O30 O28 W5 O32 -41.1(9) . .
O29 O28 W5 O32 32.7(10) . .
W6 O28 W5 O32 -176.9(5) . .
W4 O28 W5 O32 90.9(6) . .
B1 O28 W5 O13 51.7(12) . 2_566
O27 O28 W5 O13 -24.7(12) . 2_566
O30 O28 W5 O13 48.7(9) . 2_566
O29 O28 W5 O13 122.5(10) . 2_566
W6 O28 W5 O13 -87.1(6) . 2_566
W4 O28 W5 O13 -179.3(6) . 2_566
B1 O28 W5 O30 3.0(8) . .
O27 O28 W5 O30 -73.4(11) . .
O29 O28 W5 O30 73.8(10) . .
W6 O28 W5 O30 -135.8(9) . .
W4 O28 W5 O30 132.0(9) . .
W2 O23 W6 O6 -130.9(16) 2_566 .
W2 O23 W6 O19 46(2) 2_566 .
W2 O23 W6 O21 132.5(17) 2_566 .
W2 O23 W6 O26 -14.8(18) 2_566 .
W2 O23 W6 O24 -113(3) 2_566 .
W2 O23 W6 O20 64(3) 2_566 .
W2 O23 W6 O25 -40.3(17) 2_566 .
W2 O23 W6 O27 30.8(15) 2_566 .
W2 O23 W6 O28 64.2(17) 2_566 .
W4 O19 W6 O6 -142.7(12) . .
W4 O19 W6 O23 40(2) . .
W4 O19 W6 O21 -43.1(13) . .
W4 O19 W6 O26 104.8(14) . .
W4 O19 W6 O24 65(3) . .
W4 O19 W6 O20 -111(3) . .
W4 O19 W6 O25 128.2(13) . .
W4 O19 W6 O27 53.2(13) . .
W4 O19 W6 O28 19.9(11) . .
W5 O21 W6 O6 155.5(8) . .
W5 O21 W6 O23 -95.1(8) . .
W5 O21 W6 O19 48.6(8) . .
W5 O21 W6 O26 -19.1(17) . .
W5 O21 W6 O24 -114.5(8) . .
W5 O21 W6 O20 62.7(8) . .
W5 O21 W6 O25 -39(4) . .
W5 O21 W6 O27 -39.3(8) . .
W5 O21 W6 O28 -10.1(7) . .
W1 O26 W6 O6 116(2) 2_566 .
W1 O26 W6 O23 5(2) 2_566 .
W1 O26 W6 O19 -143(3) 2_566 .
W1 O26 W6 O21 -70(3) 2_566 .
W1 O26 W6 O24 26(3) 2_566 .
W1 O26 W6 O20 -152(3) 2_566 .
W1 O26 W6 O25 103(3) 2_566 .
W1 O26 W6 O27 -45(2) 2_566 .
W1 O26 W6 O28 -79(2) 2_566 .
W2 O24 W6 O6 -168.9(8) 2_566 .
W2 O24 W6 O23 27.5(13) 2_566 .
W2 O24 W6 O19 -16(3) 2_566 .
W2 O24 W6 O21 92.7(8) 2_566 .
W2 O24 W6 O26 -53.7(9) 2_566 .
W2 O24 W6 O20 4(14) 2_566 .
W2 O24 W6 O25 -78.8(8) 2_566 .
W2 O24 W6 O27 -3.1(7) 2_566 .
W2 O24 W6 O28 25.0(9) 2_566 .
W4 O20 W6 O6 -170.1(9) . .
W4 O20 W6 O23 -4(2) . .
W4 O20 W6 O19 40(2) . .
W4 O20 W6 O21 -71.9(9) . .
W4 O20 W6 O26 74.7(10) . .
W4 O20 W6 O24 17(14) . .
W4 O20 W6 O25 99.6(9) . .
W4 O20 W6 O27 24.0(10) . .
W4 O20 W6 O28 -4.4(8) . .
W1 O25 W6 O6 165.5(8) 2_566 .
W1 O25 W6 O23 55.4(8) 2_566 .
W1 O25 W6 O19 -88.3(8) 2_566 .
W1 O25 W6 O21 0(4) 2_566 .
W1 O25 W6 O26 -26.1(16) 2_566 .
W1 O25 W6 O24 75.8(7) 2_566 .
W1 O25 W6 O20 -101.4(8) 2_566 .
W1 O25 W6 O27 0.0(6) 2_566 .
W1 O25 W6 O28 -27.7(8) 2_566 .
B1 O27 W6 O6 178.2(9) . .
O28 O27 W6 O6 178.9(12) . .
O30 O27 W6 O6 -106.7(17) 2_566 .
W1 O27 W6 O6 -45.2(15) 2_566 .
W2 O27 W6 O6 46.0(15) 2_566 .
B1 O27 W6 O23 121.6(12) . .
O28 O27 W6 O23 122.3(10) . .
O30 O27 W6 O23 -163.3(15) 2_566 .
W1 O27 W6 O23 -101.8(7) 2_566 .
W2 O27 W6 O23 -10.5(5) 2_566 .
B1 O27 W6 O19 -49.5(10) . .
O28 O27 W6 O19 -48.7(8) . .
O30 O27 W6 O19 25.7(13) 2_566 .
W1 O27 W6 O19 87.2(6) 2_566 .
W2 O27 W6 O19 178.4(6) 2_566 .
B1 O27 W6 O21 43.4(10) . .
O28 O27 W6 O21 44.1(8) . .
O30 O27 W6 O21 118.5(13) 2_566 .
W1 O27 W6 O21 180.0(5) 2_566 .
W2 O27 W6 O21 -88.8(5) 2_566 .
B1 O27 W6 O26 -122.6(14) . .
O28 O27 W6 O26 -121.9(12) . .
O30 O27 W6 O26 -47.5(14) 2_566 .
W1 O27 W6 O26 14.0(8) 2_566 .
W2 O27 W6 O26 105.2(9) 2_566 .
B1 O27 W6 O24 134.4(11) . .
O28 O27 W6 O24 135.1(9) . .
O30 O27 W6 O24 -150.5(14) 2_566 .
W1 O27 W6 O24 -89.0(6) 2_566 .
W2 O27 W6 O24 2.2(5) 2_566 .
B1 O27 W6 O20 -45.3(11) . .
O28 O27 W6 O20 -44.5(9) . .
O30 O27 W6 O20 29.8(14) 2_566 .
W1 O27 W6 O20 91.4(6) 2_566 .
W2 O27 W6 O20 -177.4(5) 2_566 .
B1 O27 W6 O25 -136.6(11) . .
O28 O27 W6 O25 -135.9(9) . .
O30 O27 W6 O25 -61.5(13) 2_566 .
W1 O27 W6 O25 0.0(5) 2_566 .
W2 O27 W6 O25 91.2(5) 2_566 .
B1 O27 W6 O28 -0.7(7) . .
O30 O27 W6 O28 74.4(13) 2_566 .
W1 O27 W6 O28 135.9(9) 2_566 .
W2 O27 W6 O28 -132.9(9) 2_566 .
B1 O28 W6 O6 -178.1(10) . .
O27 O28 W6 O6 -178.8(13) . .
O30 O28 W6 O6 -102.7(17) . .
O29 O28 W6 O6 107.3(17) . .
W5 O28 W6 O6 -41.3(16) . .
W4 O28 W6 O6 49.9(17) . .
B1 O28 W6 O23 -44.9(10) . .
O27 O28 W6 O23 -45.6(8) . .
O30 O28 W6 O23 30.5(13) . .
O29 O28 W6 O23 -119.5(12) . .
W5 O28 W6 O23 91.9(6) . .
W4 O28 W6 O23 -177.0(6) . .
B1 O28 W6 O19 123.0(12) . .
O27 O28 W6 O19 122.3(10) . .
O30 O28 W6 O19 -161.6(16) . .
O29 O28 W6 O19 48.4(11) . .
W5 O28 W6 O19 -100.2(7) . .
W4 O28 W6 O19 -9.1(6) . .
B1 O28 W6 O21 -131.0(11) . .
O27 O28 W6 O21 -131.7(8) . .
O30 O28 W6 O21 -55.6(13) . .
O29 O28 W6 O21 154.4(12) . .
W5 O28 W6 O21 5.9(4) . .
W4 O28 W6 O21 97.0(6) . .
B1 O28 W6 O26 44.0(12) . .
O27 O28 W6 O26 43.3(9) . .
O30 O28 W6 O26 119.4(15) . .
O29 O28 W6 O26 -30.6(12) . .
W5 O28 W6 O26 -179.2(8) . .
W4 O28 W6 O26 -88.1(8) . .
B1 O28 W6 O24 -44.0(11) . .
O27 O28 W6 O24 -44.7(9) . .
O30 O28 W6 O24 31.4(14) . .
O29 O28 W6 O24 -118.6(11) . .
W5 O28 W6 O24 92.8(6) . .
W4 O28 W6 O24 -176.1(5) . .
B1 O28 W6 O20 134.9(12) . .
O27 O28 W6 O20 134.2(9) . .
O30 O28 W6 O20 -149.7(15) . .
O29 O28 W6 O20 60.3(11) . .
W5 O28 W6 O20 -88.2(6) . .
W4 O28 W6 O20 2.9(5) . .
B1 O28 W6 O25 44.7(11) . .
O27 O28 W6 O25 44.0(8) . .
O30 O28 W6 O25 120.0(13) . .
O29 O28 W6 O25 -29.9(12) . .
W5 O28 W6 O25 -178.5(5) . .
W4 O28 W6 O25 -87.4(6) . .
B1 O28 W6 O27 0.7(7) . .
O30 O28 W6 O27 76.1(13) . .
O29 O28 W6 O27 -73.9(12) . .
W5 O28 W6 O27 137.5(9) . .
W4 O28 W6 O27 -131.3(9) . .
C4 N2 C1 C3 -176.8(14) . .
C4 N2 C1 C2 -2.7(13) . .
C3 C1 C2 C8 -5(2) . .
N2 C1 C2 C8 179.7(13) . .
C3 C1 C2 N1 177.3(11) . .
N2 C1 C2 N1 2.1(13) . .
C4 N1 C2 C8 -178.3(14) . .
C4 N1 C2 C1 -0.9(13) . .
C2 C1 C3 C12 6(2) . .
N2 C1 C3 C12 179.6(14) . .
C1 N2 C4 N1 2.3(15) . .
C2 N1 C4 N2 -0.8(15) . .
C7 N3 C5 C11 179.5(17) . .
C7 N3 C5 C9 2.4(16) . .
C5 N3 C7 N4 -1.2(19) . .
C9 N4 C7 N3 -0.5(18) . .
C1 C2 C8 C13 0(2) . .
N1 C2 C8 C13 176.8(14) . .
C10 C6 C9 N4 -179.8(14) . .
C10 C6 C9 C5 -2(2) . .
C7 N4 C9 C6 179.8(15) . .
C7 N4 C9 C5 1.9(15) . .
C11 C5 C9 C6 2(2) . .
N3 C5 C9 C6 179.5(14) . .
C11 C5 C9 N4 179.8(13) . .
N3 C5 C9 N4 -2.6(14) . .
C9 C6 C10 C14 1(2) . .
C9 C5 C11 C14 0(2) . .
N3 C5 C11 C14 -176.7(16) . .
C1 C3 C12 C13 -2(2) . .
C2 C8 C13 C12 4(3) . .
C3 C12 C13 C8 -3(3) . .
C5 C11 C14 C10 -1(2) . .
C6 C10 C14 C11 1(3) . .
O33 C15 N5 C16 -177.8(15) . .
O33 C15 N5 C17 26(3) . .
C27 C19 N6 C20 157(15) . .
N7 C19 N6 C20 18(3) . .
C26 C19 N6 C20 18(6) 2 .
N7 C19 N6 C27 -139(15) . .
C20 C19 N6 C27 -157(15) . .
C26 C19 N6 C27 -139(18) 2 .
C27 C19 N6 C21 145(14) . .
N7 C19 N6 C21 5(3) . .
C20 C19 N6 C21 -12(3) . .
C26 C19 N6 C21 5(7) 2 .
C27 C19 N7 C26 167(6) . 2
C20 C19 N7 C26 -171(2) . 2
N6 C19 N7 C26 -180(2) . 2
C20 C19 N7 C27 21(5) . .
C26 C19 N7 C27 -167(6) 2 .
N6 C19 N7 C27 13(5) . .
C27 C19 N7 C20 -21(5) . .
C26 C19 N7 C20 171(2) 2 .
N6 C19 N7 C20 -8.7(15) . .
C27 C19 N7 C18 -22(7) . .
C20 C19 N7 C18 -1(2) . .
C26 C19 N7 C18 170(3) 2 .
N6 C19 N7 C18 -10(3) . .
C27 C19 N7 C22 177(5) . .
C20 C19 N7 C22 -162(4) . .
C26 C19 N7 C22 9(3) 2 .
N6 C19 N7 C22 -171(3) . .
C27 C19 N7 C21 -68(13) . 2_465
C20 C19 N7 C21 -47(11) . 2_465
C26 C19 N7 C21 125(11) 2 2_465
N6 C19 N7 C21 -55(11) . 2_465
C21 C18 N7 C19 12(3) . .
C21 C18 N7 C19 -168(3) 2_465 .
C20 C18 N7 C19 -179(2) 2_465 .
C20 C18 N7 C19 1(2) . .
N7 C18 N7 C19 -112(7) 2_465 .
C21 C18 N7 C26 160(7) . 2
C21 C18 N7 C26 -20(7) 2_465 2
C20 C18 N7 C26 -31(8) 2_465 2
C20 C18 N7 C26 149(8) . 2
N7 C18 N7 C26 36(10) 2_465 2
C21 C18 N7 C27 4(2) . .
C21 C18 N7 C27 -176(2) 2_465 .
C20 C18 N7 C27 173.2(18) 2_465 .
C20 C18 N7 C27 -6.8(18) . .
N7 C18 N7 C27 -120(6) 2_465 .
C21 C18 N7 C20 10.7(19) . .
C21 C18 N7 C20 -169.3(19) 2_465 .
C20 C18 N7 C20 180.000(4) 2_465 .
N7 C18 N7 C20 -113(6) 2_465 .
C21 C18 N7 C22 178(2) . .
C21 C18 N7 C22 -2(2) 2_465 .
C20 C18 N7 C22 -13(2) 2_465 .
C20 C18 N7 C22 167(2) . .
N7 C18 N7 C22 54(7) 2_465 .
C21 C18 N7 C21 180.002(2) . 2_465
C20 C18 N7 C21 -10.7(19) 2_465 2_465
C20 C18 N7 C21 169.3(19) . 2_465
N7 C18 N7 C21 56(6) 2_465 2_465
C21 N6 C20 C27 163(3) . .
C19 N6 C20 C27 -4(2) . .
C27 N6 C20 C21 -163(3) . .
C19 N6 C20 C21 -167(3) . .
C27 N6 C20 C19 4(2) . .
C21 N6 C20 C19 167(3) . .
C27 N6 C20 N7 -24(5) . .
C21 N6 C20 N7 140(6) . .
C19 N6 C20 N7 -27(5) . .
C27 N6 C20 C18 -150(5) . .
C21 N6 C20 C18 13(4) . .
C19 N6 C20 C18 -154(6) . .
C27 C19 C20 N6 -10(7) . .
N7 C19 C20 N6 -161(3) . .
C26 C19 C20 N6 -171(3) 2 .
N7 C19 C20 C27 -151(7) . .
C26 C19 C20 C27 -161(8) 2 .
N6 C19 C20 C27 10(7) . .
C27 C19 C20 C21 105(11) . .
N7 C19 C20 C21 -46(10) . .
C26 C19 C20 C21 -56(11) 2 .
N6 C19 C20 C21 115(11) . .
C27 C19 C20 N7 151(7) . .
C26 C19 C20 N7 -10(3) 2 .
N6 C19 C20 N7 161(3) . .
C27 C19 C20 C18 152(7) . .
N7 C19 C20 C18 1(2) . .
C26 C19 C20 C18 -9(4) 2 .
N6 C19 C20 C18 162(4) . .
C19 N7 C20 N6 36(6) . .
C26 N7 C20 N6 48(8) 2 .
C27 N7 C20 N6 26(6) . .
C18 N7 C20 N6 -144(6) . .
C22 N7 C20 N6 -180(6) . .
C21 N7 C20 N6 -153(6) 2_465 .
C19 N7 C20 C27 11(3) . .
C26 N7 C20 C27 23(4) 2 .
C18 N7 C20 C27 -170(3) . .
C22 N7 C20 C27 154(6) . .
C21 N7 C20 C27 -179(3) 2_465 .
C19 N7 C20 C21 168(3) . .
C26 N7 C20 C21 180(3) 2 .
C27 N7 C20 C21 157(4) . .
C18 N7 C20 C21 -13(2) . .
C22 N7 C20 C21 -48(7) . .
C21 N7 C20 C21 -22(4) 2_465 .
C26 N7 C20 C19 12(3) 2 .
C27 N7 C20 C19 -11(3) . .
C18 N7 C20 C19 179(2) . .
C22 N7 C20 C19 144(7) . .
C21 N7 C20 C19 170(3) 2_465 .
C19 N7 C20 C18 -179(2) . .
C26 N7 C20 C18 -167(3) 2 .
C27 N7 C20 C18 170(3) . .
C22 N7 C20 C18 -35(6) . .
C21 N7 C20 C18 -8.8(15) 2_465 .
C21 C18 C20 N6 -15(4) . .
C21 C18 C20 N6 165(4) 2_465 .
C20 C18 C20 N6 -16(12) 2_465 .
N7 C18 C20 N6 -28(5) 2_465 .
N7 C18 C20 N6 152(5) . .
C21 C18 C20 C27 -156(4) . .
C21 C18 C20 C27 24(4) 2_465 .
C20 C18 C20 C27 -156(12) 2_465 .
N7 C18 C20 C27 -169(3) 2_465 .
N7 C18 C20 C27 11(3) . .
C21 C18 C20 C21 179.999(7) 2_465 .
C20 C18 C20 C21 -1(12) 2_465 .
N7 C18 C20 C21 -13(2) 2_465 .
N7 C18 C20 C21 167(2) . .
C21 C18 C20 C19 -168(3) . .
C21 C18 C20 C19 12(3) 2_465 .
C20 C18 C20 C19 -169(12) 2_465 .
N7 C18 C20 C19 179.3(18) 2_465 .
N7 C18 C20 C19 -0.7(18) . .
C21 C18 C20 N7 -167(2) . .
C21 C18 C20 N7 13(2) 2_465 .
C20 C18 C20 N7 -168(11) 2_465 .
N7 C18 C20 N7 179.999(2) 2_465 .
N6 C20 C21 C18 170(3) . .
C27 C20 C21 C18 119(8) . .
C19 C20 C21 C18 52(10) . .
N7 C20 C21 C18 14(2) . .
C27 C20 C21 N6 -51(7) . .
C19 C20 C21 N6 -118(11) . .
N7 C20 C21 N6 -157(4) . .
C18 C20 C21 N6 -170(3) . .
N6 C20 C21 C22 -66(16) . 2_465
C27 C20 C21 C22 -117(16) . 2_465
C19 C20 C21 C22 176(11) . 2_465
N7 C20 C21 C22 138(14) . 2_465
C18 C20 C21 C22 124(15) . 2_465
N6 C20 C21 N7 -178(3) . 2_465
C27 C20 C21 N7 131(7) . 2_465
C19 C20 C21 N7 64(11) . 2_465
N7 C20 C21 N7 26(4) . 2_465
C18 C20 C21 N7 12(2) . 2_465
C21 C18 C21 C20 -158(6) 2_465 .
C20 C18 C21 C20 180.000(7) 2_465 .
N7 C18 C21 C20 168(2) 2_465 .
N7 C18 C21 C20 -12(2) . .
C21 C18 C21 N6 -151(6) 2_465 .
C20 C18 C21 N6 -173.9(17) 2_465 .
C20 C18 C21 N6 6.1(17) . .
N7 C18 C21 N6 175(2) 2_465 .
N7 C18 C21 N6 -5(2) . .
C21 C18 C21 C22 32(7) 2_465 2_465
C20 C18 C21 C22 9(4) 2_465 2_465
C20 C18 C21 C22 -171(4) . 2_465
N7 C18 C21 C22 -2(2) 2_465 2_465
N7 C18 C21 C22 178(2) . 2_465
C21 C18 C21 N7 34(6) 2_465 2_465
C20 C18 C21 N7 12(2) 2_465 2_465
C20 C18 C21 N7 -168(2) . 2_465
N7 C18 C21 N7 180.001(4) . 2_465
C27 N6 C21 C20 15(3) . .
C19 N6 C21 C20 10(2) . .
C20 N6 C21 C18 -9(3) . .
C27 N6 C21 C18 5(3) . .
C19 N6 C21 C18 1(2) . .
C20 N6 C21 C22 167(5) . 2_465
C27 N6 C21 C22 -179(4) . 2_465
C19 N6 C21 C22 177(3) . 2_465
C20 N6 C21 N7 6(8) . 2_465
C27 N6 C21 N7 21(9) . 2_465
C19 N6 C21 N7 16(9) . 2_465
C19 N7 C22 C21 165(4) . 2_465
C26 N7 C22 C21 176(3) 2 2_465
C27 N7 C22 C21 168(6) . 2_465
C20 N7 C22 C21 32(7) . 2_465
C18 N7 C22 C21 1.9(19) . 2_465
C19 N7 C22 C26 -10(4) . 2
C27 N7 C22 C26 -7(6) . 2
C20 N7 C22 C26 -143(7) . 2
C18 N7 C22 C26 -174(2) . 2
C21 N7 C22 C26 -176(3) 2_465 2
C19 N7 C22 O35 -40(4) . 2
C26 N7 C22 O35 -30(2) 2 2
C27 N7 C22 O35 -38(7) . 2
C20 N7 C22 O35 -173(5) . 2
C18 N7 C22 O35 156.1(19) . 2
C21 N7 C22 O35 154(3) 2_465 2
O27 O28 B1 O28 -46(15) . 2_566
O30 O28 B1 O28 -168(15) . 2_566
O29 O28 B1 O28 73(15) . 2_566
W6 O28 B1 O28 -47(15) . 2_566
W5 O28 B1 O28 -171(15) . 2_566
W4 O28 B1 O28 73(15) . 2_566
O30 O28 B1 O27 -122.2(10) . .
O29 O28 B1 O27 118.6(9) . .
W6 O28 B1 O27 -0.8(8) . .
W5 O28 B1 O27 -125.5(12) . .
W4 O28 B1 O27 119.4(11) . .
O27 O28 B1 O27 180.002(3) . 2_566
O30 O28 B1 O27 57.8(10) . 2_566
O29 O28 B1 O27 -61.4(9) . 2_566
W6 O28 B1 O27 179.2(8) . 2_566
W5 O28 B1 O27 54.5(12) . 2_566
W4 O28 B1 O27 -60.6(11) . 2_566
O27 O28 B1 O30 122.2(10) . .
O29 O28 B1 O30 -119.2(9) . .
W6 O28 B1 O30 121.4(12) . .
W5 O28 B1 O30 -3.3(9) . .
W4 O28 B1 O30 -118.5(11) . .
O27 O28 B1 O30 -57.8(10) . 2_566
O30 O28 B1 O30 180.001(6) . 2_566
O29 O28 B1 O30 60.8(9) . 2_566
W6 O28 B1 O30 -58.6(12) . 2_566
W5 O28 B1 O30 176.7(9) . 2_566
W4 O28 B1 O30 61.5(11) . 2_566
O27 O28 B1 O29 -118.6(9) . .
O30 O28 B1 O29 119.2(9) . .
W6 O28 B1 O29 -119.4(11) . .
W5 O28 B1 O29 115.9(11) . .
W4 O28 B1 O29 0.7(8) . .
O27 O28 B1 O29 61.4(9) . 2_566
O30 O28 B1 O29 -60.8(9) . 2_566
O29 O28 B1 O29 180.001(3) . 2_566
W6 O28 B1 O29 60.6(11) . 2_566
W5 O28 B1 O29 -64.1(11) . 2_566
W4 O28 B1 O29 -179.3(8) . 2_566
O28 O27 B1 O28 179.999(3) . 2_566
O30 O27 B1 O28 56.3(9) 2_566 2_566
W6 O27 B1 O28 -179.2(8) . 2_566
W1 O27 B1 O28 54.4(10) 2_566 2_566
W2 O27 B1 O28 -57.8(11) 2_566 2_566
O30 O27 B1 O28 -123.7(9) 2_566 .
W6 O27 B1 O28 0.8(8) . .
W1 O27 B1 O28 -125.6(10) 2_566 .
W2 O27 B1 O28 122.2(11) 2_566 .
O28 O27 B1 O27 54(9) . 2_566
O30 O27 B1 O27 -70(9) 2_566 2_566
W6 O27 B1 O27 54(9) . 2_566
W1 O27 B1 O27 -72(10) 2_566 2_566
W2 O27 B1 O27 176(9) 2_566 2_566
O28 O27 B1 O30 -56.3(9) . .
O30 O27 B1 O30 180.0 2_566 .
W6 O27 B1 O30 -55.5(11) . .
W1 O27 B1 O30 178.1(7) 2_566 .
W2 O27 B1 O30 65.9(9) 2_566 .
O28 O27 B1 O30 123.7(9) . 2_566
W6 O27 B1 O30 124.5(11) . 2_566
W1 O27 B1 O30 -1.9(7) 2_566 2_566
W2 O27 B1 O30 -114.1(9) 2_566 2_566
O28 O27 B1 O29 60.3(8) . .
O30 O27 B1 O29 -63.3(7) 2_566 .
W6 O27 B1 O29 61.1(10) . .
W1 O27 B1 O29 -65.2(8) 2_566 .
W2 O27 B1 O29 -177.4(6) 2_566 .
O28 O27 B1 O29 -119.7(8) . 2_566
O30 O27 B1 O29 116.7(7) 2_566 2_566
W6 O27 B1 O29 -118.9(10) . 2_566
W1 O27 B1 O29 114.8(8) 2_566 2_566
W2 O27 B1 O29 2.6(6) 2_566 2_566
O28 O30 B1 O28 180.000(6) . 2_566
O27 O30 B1 O28 -53.7(9) 2_566 2_566
W1 O30 B1 O28 -55.5(11) . 2_566
W5 O30 B1 O28 -176.6(9) . 2_566
W3 O30 B1 O28 61.9(10) 2_566 2_566
O27 O30 B1 O28 126.3(9) 2_566 .
W1 O30 B1 O28 124.5(11) . .
W5 O30 B1 O28 3.4(9) . .
W3 O30 B1 O28 -118.1(10) 2_566 .
O28 O30 B1 O27 53.7(9) . .
O27 O30 B1 O27 179.998(2) 2_566 .
W1 O30 B1 O27 178.1(7) . .
W5 O30 B1 O27 57.0(11) . .
W3 O30 B1 O27 -64.4(8) 2_566 .
O28 O30 B1 O27 -126.3(9) . 2_566
W1 O30 B1 O27 -1.9(7) . 2_566
W5 O30 B1 O27 -122.9(11) . 2_566
W3 O30 B1 O27 115.6(8) 2_566 2_566
O28 O30 B1 O30 59(3) . 2_566
O27 O30 B1 O30 -175(4) 2_566 2_566
W1 O30 B1 O30 -177(4) . 2_566
W5 O30 B1 O30 62(3) . 2_566
W3 O30 B1 O30 -59(4) 2_566 2_566
O28 O30 B1 O29 -61.3(9) . .
O27 O30 B1 O29 65.1(7) 2_566 .
W1 O30 B1 O29 63.2(9) . .
W5 O30 B1 O29 -57.9(10) . .
W3 O30 B1 O29 -179.3(6) 2_566 .
O28 O30 B1 O29 118.7(9) . 2_566
O27 O30 B1 O29 -114.9(7) 2_566 2_566
W1 O30 B1 O29 -116.8(9) . 2_566
W5 O30 B1 O29 122.1(10) . 2_566
W3 O30 B1 O29 0.7(6) 2_566 2_566
O28 O29 B1 O28 180.001(3) . 2_566
W4 O29 B1 O28 179.2(8) . 2_566
W3 O29 B1 O28 -59.1(9) . 2_566
W2 O29 B1 O28 58.7(9) . 2_566
W4 O29 B1 O28 -0.8(8) . .
W3 O29 B1 O28 120.9(9) . .
W2 O29 B1 O28 -121.3(9) . .
O28 O29 B1 O27 -56.0(9) . .
W4 O29 B1 O27 -56.8(9) . .
W3 O29 B1 O27 64.8(8) . .
W2 O29 B1 O27 -177.3(6) . .
O28 O29 B1 O27 124.0(9) . 2_566
W4 O29 B1 O27 123.2(9) . 2_566
W3 O29 B1 O27 -115.2(8) . 2_566
W2 O29 B1 O27 2.7(6) . 2_566
O28 O29 B1 O30 59.8(9) . .
W4 O29 B1 O30 59.0(9) . .
W3 O29 B1 O30 -179.3(6) . .
W2 O29 B1 O30 -61.4(8) . .
O28 O29 B1 O30 -120.2(9) . 2_566
W4 O29 B1 O30 -121.0(9) . 2_566
W3 O29 B1 O30 0.7(6) . 2_566
W2 O29 B1 O30 118.6(8) . 2_566
O28 O29 B1 O29 146(8) . 2_566
W4 O29 B1 O29 145(8) . 2_566
W3 O29 B1 O29 -93(8) . 2_566
W2 O29 B1 O29 25(8) . 2_566
N9 C23 N8 C25 -78(3) . 2
N9 C23 N8 C24 104(4) . .
C26 O35 C25 N8 -177(3) . 2
C22 O35 C25 N8 -166(4) 2 2
C25 O35 C26 N7 -152(3) . 2
C22 O35 C26 N7 35(2) 2 2
C25 O35 C26 C22 173(3) . 2
C25 O35 C26 C19 -98(6) . 2
C22 O35 C26 C19 90(6) 2 2
C25 O35 C26 C27 -100(5) . 2
C22 O35 C26 C27 87(5) 2 2
N7 C19 C27 C20 29(7) . .
C26 C19 C27 C20 76(22) 2 .
N6 C19 C27 C20 -15(10) . .
N7 C19 C27 N6 44(16) . .
C20 C19 C27 N6 15(10) . .
C26 C19 C27 N6 91(25) 2 .
C20 C19 C27 N7 -29(7) . .
C26 C19 C27 N7 47(19) 2 .
N6 C19 C27 N7 -44(16) . .
N7 C19 C27 C26 -47(19) . 2
C20 C19 C27 C26 -76(22) . 2
N6 C19 C27 C26 -91(25) . 2
N6 C20 C27 C19 170(7) . .
C21 C20 C27 C19 -139(8) . .
N7 C20 C27 C19 -23(6) . .
C18 C20 C27 C19 -34(8) . .
C21 C20 C27 N6 50(7) . .
C19 C20 C27 N6 -170(7) . .
N7 C20 C27 N6 167(3) . .
C18 C20 C27 N6 156(4) . .
N6 C20 C27 N7 -167(3) . .
C21 C20 C27 N7 -117(8) . .
C19 C20 C27 N7 23(6) . .
C18 C20 C27 N7 -11(3) . .
N6 C20 C27 C26 -178(3) . 2
C21 C20 C27 C26 -128(7) . 2
C19 C20 C27 C26 11(5) . 2
N7 C20 C27 C26 -11.1(19) . 2
C18 C20 C27 C26 -22(4) . 2
C20 N6 C27 C19 -21(14) . .
C21 N6 C27 C19 -37(15) . .
C21 N6 C27 C20 -16(3) . .
C19 N6 C27 C20 21(14) . .
C20 N6 C27 N7 13(3) . .
C21 N6 C27 N7 -3(3) . .
C19 N6 C27 N7 34(13) . .
C20 N6 C27 C26 4(5) . 2
C21 N6 C27 C26 -12(6) . 2
C19 N6 C27 C26 25(11) . 2
C26 N7 C27 C19 -12(6) 2 .
C20 N7 C27 C19 152(7) . .
C18 N7 C27 C19 161(6) . .
C22 N7 C27 C19 -6(9) . .
C21 N7 C27 C19 154(7) 2_465 .
C19 N7 C27 C20 -152(7) . .
C26 N7 C27 C20 -164(3) 2 .
C18 N7 C27 C20 9(2) . .
C22 N7 C27 C20 -158(6) . .
C21 N7 C27 C20 2(5) 2_465 .
C19 N7 C27 N6 -161(7) . .
C26 N7 C27 N6 -173(3) 2 .
C20 N7 C27 N6 -9(2) . .
C18 N7 C27 N6 -1(3) . .
C22 N7 C27 N6 -167(5) . .
C21 N7 C27 N6 -7(6) 2_465 .
C19 N7 C27 C26 12(6) . 2
C20 N7 C27 C26 164(3) . 2
C18 N7 C27 C26 173(3) . 2
C22 N7 C27 C26 6(5) . 2
C21 N7 C27 C26 166(6) 2_465 2
O34 C28 N9 C29 7(7) . .
O34 C28 N9 C23 170(4) . .
N8 C23 N9 C28 144(4) . .
N8 C23 N9 C29 -52(4) . .
